data_7229713
loop_
_publ_author_name
'Karimata, Ayumu'
'Suzuki, Shuichi'
'Kozaki, Masatoshi'
'Okada, Keiji'

_publ_section_title
;
 Stereoelectronic control of oxidation potentials of
 3,7-bis(diarylamino)phenothiazines
;
_journal_issue 88
_journal_name_full 'RSC Advances'
_journal_page_first 56144
_journal_paper_doi 10.1039/C7RA12600J
_journal_volume 7
_journal_year 2017
_chemical_formula_moiety 'C45.25 H36.25 Cl0.75 F6 N3 S Sb'
_chemical_formula_sum 'C45.25 H36.25 Cl0.75 F6 N3 S Sb'
_chemical_formula_weight 916.44
_space_group_IT_number 15
_symmetry_cell_setting monoclinic
_symmetry_Int_Tables_number 15
_symmetry_space_group_name_Hall '-C 2yc'
_symmetry_space_group_name_H-M 'C 1 2/c 1'
_atom_sites_solution_hydrogens geom
_atom_sites_solution_primary direct
_atom_sites_solution_secondary difmap
_audit_update_record
;
2017-09-02 deposited with the CCDC.
2017-12-05 downloaded from the CCDC.
;
_cell_angle_alpha 90.0000
_cell_angle_beta 115.783(8)
_cell_angle_gamma 90.0000
_cell_formula_units_Z 16
_cell_length_a 43.28(2)
_cell_length_b 12.154(5)
_cell_length_c 33.650(16)
_cell_measurement_reflns_used 17876
_cell_measurement_temperature 150(2)
_cell_measurement_theta_max 27.49
_cell_measurement_theta_min 4.01
_cell_volume 15939(12)
_computing_cell_refinement CrystalClear
_computing_data_collection 'CrystalClear (Rigaku Inc., 2008)'
_computing_data_reduction CrystalClear
_computing_molecular_graphics 'CrystalStructure 4.0'
_computing_publication_material 'CrystalStructure 4.0 (Rigaku, 2010)'
_computing_structure_refinement 'CRYSTALS (Carruthers, et al., 1999)'
_computing_structure_solution 'SHELXS97 (Sheldrick, 2008)'
_diffrn_ambient_temperature 150(2)
_diffrn_detector_area_resol_mean 7.111
_diffrn_measured_fraction_theta_full 0.982
_diffrn_measured_fraction_theta_max 0.982
_diffrn_measurement_device_type 'Rigaku Saturn724'
_diffrn_measurement_method \w
_diffrn_radiation_type 'Mo K\a'
_diffrn_radiation_wavelength 0.71075
_diffrn_reflns_av_R_equivalents 0.0459
_diffrn_reflns_limit_h_max 56
_diffrn_reflns_limit_h_min -56
_diffrn_reflns_limit_k_max 15
_diffrn_reflns_limit_k_min -15
_diffrn_reflns_limit_l_max 43
_diffrn_reflns_limit_l_min -43
_diffrn_reflns_number 79297
_diffrn_reflns_theta_full 27.56
_diffrn_reflns_theta_max 27.56
_diffrn_standards_number 0
_exptl_absorpt_coefficient_mu 0.859
_exptl_absorpt_correction_T_max 0.983
_exptl_absorpt_correction_T_min 0.907
_exptl_absorpt_correction_type multi-scan
_exptl_absorpt_process_details 'REQAB (Rigaku, 1998)'
_exptl_crystal_colour green
_exptl_crystal_density_diffrn 1.528
_exptl_crystal_density_method 'not measured'
_exptl_crystal_description block
_exptl_crystal_F_000 7400.00
_exptl_crystal_size_max 0.150
_exptl_crystal_size_mid 0.050
_exptl_crystal_size_min 0.020
_refine_diff_density_max 2.350
_refine_diff_density_min -1.560
_refine_ls_extinction_method none
_refine_ls_goodness_of_fit_ref 1.669
_refine_ls_hydrogen_treatment constr
_refine_ls_number_parameters 1109
_refine_ls_number_reflns 18096
_refine_ls_R_factor_gt 0.0754
_refine_ls_shift/su_max 0.000
_refine_ls_structure_factor_coef Fsqd
_refine_ls_weighting_details 'w = 1/[0.0010Fo^2^ + 1.0000\s(Fo^2^)]/(4Fo^2^)'
_refine_ls_weighting_scheme calc
_refine_ls_wR_factor_ref 0.1902
_reflns_number_gt 14926
_reflns_number_total 18096
_reflns_threshold_expression F^2^>2.0\s(F^2^)
_cod_data_source_file c7ra12600j2.cif
_cod_data_source_block 1b_PTZ_AZP2_SbF6
_cod_original_cell_volume 15937(12)
_cod_database_code 7229713

loop_
_symmetry_equiv_pos_site_id
_symmetry_equiv_pos_as_xyz
1 +X,+Y,+Z
2 -X,+Y,1/2-Z
3 -X,-Y,-Z
4 +X,-Y,1/2+Z
5 1/2+X,1/2+Y,+Z
6 1/2-X,1/2+Y,1/2-Z
7 1/2-X,1/2-Y,-Z
8 1/2+X,1/2-Y,1/2+Z

loop_
_atom_site_label
_atom_site_type_symbol
_atom_site_fract_x
_atom_site_fract_y
_atom_site_fract_z
_atom_site_U_iso_or_equiv
_atom_site_adp_type
_atom_site_occupancy
_atom_site_symmetry_multiplicity
_atom_site_calc_flag
_atom_site_refinement_flags
Sb1 Sb 0.252940(10) 0.50075(2) 0.348780(10) 0.03687(9) Uani 1.0 8 d .
Sb2 Sb 0.492070(10) 1.34265(3) 0.584870(10) 0.05594(12) Uani 1.0 8 d .
Cl1 Cl 0.5000 1.0257(2) 0.7500 0.0762(7) Uani 1.0 4 d .
Cl2 Cl 0.48100(4) 0.98801(14) 0.62511(6) 0.0801(6) Uani 1.0 8 d .
S1 S 0.33309(3) 0.74625(9) 0.41528(3) 0.0355(3) Uani 1.0 8 d .
S2 S 0.25519(3) 0.95186(11) 0.38503(3) 0.0441(4) Uani 1.0 8 d .
F1 F 0.23509(9) 0.3851(3) 0.36949(11) 0.0708(12) Uani 1.0 8 d .
F2 F 0.26512(9) 0.3984(3) 0.31665(11) 0.0708(11) Uani 1.0 8 d .
F3 F 0.29618(9) 0.4808(3) 0.39479(11) 0.0781(12) Uani 1.0 8 d .
F4 F 0.27064(8) 0.6150(3) 0.32759(10) 0.0579(9) Uani 1.0 8 d .
F5 F 0.24184(10) 0.6045(3) 0.38178(13) 0.0807(13) Uani 1.0 8 d .
F6 F 0.21030(9) 0.5215(4) 0.30274(13) 0.0864(13) Uani 1.0 8 d .
F7 F 0.45172(13) 1.3372(4) 0.53532(15) 0.1309(18) Uani 1.0 8 d .
F8 F 0.47670(11) 1.4648(4) 0.60491(13) 0.0912(14) Uani 1.0 8 d .
F9 F 0.50673(13) 1.4412(5) 0.55461(16) 0.125(2) Uani 1.0 8 d .
F10 F 0.53291(11) 1.3521(5) 0.63526(15) 0.131(2) Uani 1.0 8 d .
F11 F 0.5075(3) 1.2251(6) 0.56593(18) 0.245(4) Uani 1.0 8 d .
F12 F 0.47595(18) 1.2550(4) 0.61615(17) 0.150(3) Uani 1.0 8 d .
N1 N 0.40013(9) 0.6548(3) 0.48658(11) 0.0342(9) Uani 1.0 8 d .
N2 N 0.35095(9) 1.0345(3) 0.53324(11) 0.0373(10) Uani 1.0 8 d .
N3 N 0.37060(9) 0.5371(3) 0.31269(11) 0.0379(10) Uani 1.0 8 d .
N4 N 0.22686(8) 0.8222(3) 0.29600(10) 0.0304(9) Uani 1.0 8 d .
N5 N 0.35272(8) 1.0352(3) 0.34574(11) 0.0359(10) Uani 1.0 8 d .
N6 N 0.14110(9) 0.8513(3) 0.38189(11) 0.0364(10) Uani 1.0 8 d .
C1 C 0.35796(10) 0.8013(4) 0.46701(13) 0.0312(10) Uani 1.0 8 d .
C2 C 0.34545(10) 0.8960(4) 0.47873(13) 0.0334(11) Uani 1.0 8 d .
C3 C 0.36272(10) 0.9415(4) 0.52098(13) 0.0329(11) Uani 1.0 8 d .
C4 C 0.39291(11) 0.8875(4) 0.55130(14) 0.0371(11) Uani 1.0 8 d .
C5 C 0.40459(11) 0.7949(4) 0.54005(13) 0.0368(11) Uani 1.0 8 d .
C6 C 0.38759(10) 0.7483(4) 0.49715(13) 0.0320(11) Uani 1.0 8 d .
C7 C 0.39292(11) 0.6257(4) 0.44361(13) 0.0333(11) Uani 1.0 8 d .
C8 C 0.41500(11) 0.5584(4) 0.43374(14) 0.0393(12) Uani 1.0 8 d .
C9 C 0.40798(11) 0.5304(4) 0.39122(14) 0.0387(12) Uani 1.0 8 d .
C10 C 0.37772(11) 0.5662(4) 0.35560(13) 0.0339(11) Uani 1.0 8 d .
C11 C 0.35602(10) 0.6353(4) 0.36494(13) 0.0339(11) Uani 1.0 8 d .
C12 C 0.36295(10) 0.6651(3) 0.40751(13) 0.0304(10) Uani 1.0 8 d .
C13 C 0.42498(13) 0.5873(4) 0.52262(14) 0.0480(14) Uani 1.0 8 d .
C14 C 0.36615(12) 1.0718(4) 0.57810(14) 0.0424(13) Uani 1.0 8 d .
C15 C 0.39757(14) 1.1247(4) 0.59434(17) 0.0554(15) Uani 1.0 8 d .
C16 C 0.41288(19) 1.1538(5) 0.6381(3) 0.086(2) Uani 1.0 8 d .
C17 C 0.3968(3) 1.1352(7) 0.6648(3) 0.118(3) Uani 1.0 8 d .
C18 C 0.3662(3) 1.0861(8) 0.6483(3) 0.109(3) Uani 1.0 8 d .
C19 C 0.34951(16) 1.0500(6) 0.60436(17) 0.0676(19) Uani 1.0 8 d .
C20 C 0.3169(2) 0.9920(11) 0.5878(4) 0.164(5) Uani 1.0 8 d .
C21 C 0.2907(3) 0.9976(9) 0.5478(3) 0.127(4) Uani 1.0 8 d .
C22 C 0.28989(13) 1.0642(5) 0.51099(17) 0.0561(16) Uani 1.0 8 d .
C23 C 0.25902(14) 1.1186(6) 0.4807(3) 0.077(2) Uani 1.0 8 d .
C24 C 0.26001(19) 1.1871(6) 0.4476(2) 0.080(2) Uani 1.0 8 d .
C25 C 0.28830(17) 1.2014(5) 0.44165(19) 0.0662(18) Uani 1.0 8 d .
C26 C 0.31759(13) 1.1511(4) 0.47023(16) 0.0480(14) Uani 1.0 8 d .
C27 C 0.31861(11) 1.0847(4) 0.50391(14) 0.0376(12) Uani 1.0 8 d .
C28 C 0.39198(12) 0.4635(4) 0.30229(14) 0.0399(12) Uani 1.0 8 d .
C29 C 0.39601(12) 0.3583(4) 0.31764(17) 0.0493(14) Uani 1.0 8 d .
C30 C 0.41536(13) 0.2834(5) 0.3080(2) 0.0639(17) Uani 1.0 8 d .
C31 C 0.43078(14) 0.3151(7) 0.28161(19) 0.0704(19) Uani 1.0 8 d .
C32 C 0.42705(15) 0.4194(7) 0.26571(19) 0.077(3) Uani 1.0 8 d .
C33 C 0.40725(14) 0.5000(5) 0.27559(18) 0.0585(17) Uani 1.0 8 d .
C34 C 0.40442(17) 0.6112(7) 0.2552(3) 0.085(3) Uani 1.0 8 d .
C35 C 0.38356(19) 0.6961(6) 0.2625(3) 0.086(3) Uani 1.0 8 d .
C36 C 0.34727(14) 0.6610(4) 0.24991(17) 0.0510(15) Uani 1.0 8 d .
C37 C 0.31798(18) 0.7024(5) 0.21389(17) 0.0648(19) Uani 1.0 8 d .
C38 C 0.28621(18) 0.6684(5) 0.20495(17) 0.0664(18) Uani 1.0 8 d .
C39 C 0.28100(14) 0.5945(5) 0.23156(17) 0.0569(16) Uani 1.0 8 d .
C40 C 0.30856(12) 0.5498(4) 0.26749(15) 0.0417(13) Uani 1.0 8 d .
C41 C 0.34103(12) 0.5835(4) 0.27599(13) 0.0378(12) Uani 1.0 8 d .
C42 C 0.27370(10) 0.9351(4) 0.34893(12) 0.0321(10) Uani 1.0 8 d .
C43 C 0.30395(10) 0.9911(4) 0.35980(13) 0.0318(10) Uani 1.0 8 d .
C44 C 0.32294(10) 0.9772(4) 0.33539(13) 0.0311(10) Uani 1.0 8 d .
C45 C 0.31059(11) 0.9001(4) 0.30048(14) 0.0379(12) Uani 1.0 8 d .
C46 C 0.28015(11) 0.8481(4) 0.28912(14) 0.0367(11) Uani 1.0 8 d .
C47 C 0.25967(10) 0.8661(3) 0.31101(12) 0.0286(10) Uani 1.0 8 d .
C48 C 0.20588(10) 0.8338(3) 0.31710(12) 0.0285(10) Uani 1.0 8 d .
C49 C 0.17201(11) 0.7925(4) 0.29748(14) 0.0406(12) Uani 1.0 8 d .
C50 C 0.15067(11) 0.8002(4) 0.31799(14) 0.0423(12) Uani 1.0 8 d .
C51 C 0.16226(10) 0.8464(4) 0.36063(13) 0.0340(11) Uani 1.0 8 d .
C52 C 0.19516(10) 0.8890(4) 0.37988(13) 0.0325(11) Uani 1.0 8 d .
C53 C 0.21626(10) 0.8849(4) 0.35824(13) 0.0319(10) Uani 1.0 8 d .
C54 C 0.21324(12) 0.7622(5) 0.25410(14) 0.0488(14) Uani 1.0 8 d .
C55 C 0.37535(11) 1.0096(4) 0.32542(15) 0.0360(12) Uani 1.0 8 d .
C56 C 0.36643(13) 1.0392(4) 0.28230(16) 0.0475(14) Uani 1.0 8 d .
C57 C 0.38984(18) 1.0194(5) 0.2644(2) 0.064(2) Uani 1.0 8 d .
C58 C 0.42051(16) 0.9713(5) 0.2898(3) 0.070(2) Uani 1.0 8 d .
C59 C 0.42847(13) 0.9399(6) 0.3320(3) 0.072(2) Uani 1.0 8 d .
C60 C 0.40606(12) 0.9564(5) 0.35099(18) 0.0532(15) Uani 1.0 8 d .
C61 C 0.4127(3) 0.9185(7) 0.3972(3) 0.036(2) Uani 0.5000 8 d .
C62 C 0.4164(2) 0.9980(7) 0.4276(3) 0.101(3) Uani 1.0 8 d .
C63 C 0.39391(12) 1.1004(5) 0.41905(16) 0.0541(15) Uani 1.0 8 d .
C64 C 0.40382(14) 1.1841(6) 0.44956(19) 0.0721(19) Uani 1.0 8 d .
C65 C 0.38510(16) 1.2796(6) 0.4426(3) 0.072(3) Uani 1.0 8 d .
C66 C 0.35612(15) 1.2951(5) 0.40443(19) 0.0569(17) Uani 1.0 8 d .
C67 C 0.34606(12) 1.2130(4) 0.37331(16) 0.0448(14) Uani 1.0 8 d .
C68 C 0.36442(10) 1.1171(4) 0.37990(14) 0.0364(11) Uani 1.0 8 d .
C69 C 0.10551(11) 0.8226(4) 0.35968(14) 0.0394(12) Uani 1.0 8 d .
C70 C 0.09780(12) 0.7121(5) 0.34896(15) 0.0463(14) Uani 1.0 8 d .
C71 C 0.06432(13) 0.6758(5) 0.32744(16) 0.0552(16) Uani 1.0 8 d .
C72 C 0.03822(14) 0.7536(6) 0.31743(18) 0.0650(19) Uani 1.0 8 d .
C73 C 0.04598(13) 0.8607(6) 0.32849(18) 0.0588(17) Uani 1.0 8 d .
C74 C 0.07957(11) 0.9004(5) 0.34925(14) 0.0433(13) Uani 1.0 8 d .
C75 C 0.08503(14) 1.0235(5) 0.35768(19) 0.0579(17) Uani 1.0 8 d .
C76 C 0.12098(13) 1.0676(4) 0.37633(17) 0.0520(15) Uani 1.0 8 d .
C77 C 0.14340(13) 1.0211(4) 0.42072(16) 0.0456(14) Uani 1.0 8 d .
C78 C 0.15370(15) 1.0794(5) 0.45988(18) 0.0607(17) Uani 1.0 8 d .
C79 C 0.17285(15) 1.0297(5) 0.49955(17) 0.0593(17) Uani 1.0 8 d .
C80 C 0.18207(13) 0.9210(5) 0.50115(15) 0.0524(15) Uani 1.0 8 d .
C81 C 0.17189(12) 0.8604(4) 0.46252(14) 0.0424(13) Uani 1.0 8 d .
C82 C 0.15230(11) 0.9107(4) 0.42279(14) 0.0375(12) Uani 1.0 8 d .
C83 C 0.5000 1.1729(6) 0.7500 0.0434(17) Uani 1.0 4 d .
C84 C 0.50394(13) 1.2239(6) 0.71657(17) 0.0603(17) Uani 1.0 8 d .
C85 C 0.50397(15) 1.3378(6) 0.71719(18) 0.0663(19) Uani 1.0 8 d .
C86 C 0.500000(10) 1.3940(8) 0.750000(10) 0.064(3) Uani 1.0 4 d .
C87 C 0.49091(12) 0.8983(5) 0.59244(19) 0.0551(16) Uani 1.0 8 d .
C88 C 0.50520(14) 0.7991(6) 0.60850(18) 0.0648(18) Uani 1.0 8 d .
C89 C 0.51186(17) 0.7265(6) 0.5819(3) 0.081(3) Uani 1.0 8 d .
C90 C 0.50498(16) 0.7544(6) 0.5394(3) 0.073(3) Uani 1.0 8 d .
C91 C 0.49090(15) 0.8566(6) 0.52366(19) 0.070(2) Uani 1.0 8 d .
C92 C 0.48359(15) 0.9280(6) 0.5496(2) 0.0677(19) Uani 1.0 8 d .
H1 H 0.3257 0.9296 0.4581 0.0404 Uiso 1.0 8 calc R
H2 H 0.4051 0.9174 0.5793 0.0434 Uiso 1.0 8 calc R
H3 H 0.4239 0.7600 0.5610 0.0431 Uiso 1.0 8 calc R
H4 H 0.4349 0.5321 0.4569 0.0456 Uiso 1.0 8 calc R
H5 H 0.4235 0.4872 0.3859 0.0471 Uiso 1.0 8 calc R
H6 H 0.3363 0.6622 0.3418 0.0398 Uiso 1.0 8 calc R
H7 H 0.4150 0.5627 0.5415 0.0554 Uiso 1.0 8 calc R
H8 H 0.4314 0.5246 0.5105 0.0555 Uiso 1.0 8 calc R
H9 H 0.4450 0.6307 0.5394 0.0554 Uiso 1.0 8 calc R
H10 H 0.4079 1.1390 0.5757 0.0616 Uiso 1.0 8 calc R
H11 H 0.4343 1.1876 0.6496 0.0810 Uiso 1.0 8 calc R
H12 H 0.4076 1.1546 0.6945 0.1221 Uiso 1.0 8 calc R
H13 H 0.3553 1.0777 0.6666 0.1328 Uiso 1.0 8 calc R
H14 H 0.3194 0.9126 0.5884 0.1990 Uiso 1.0 8 calc R
H15 H 0.3029 1.0085 0.6031 0.1990 Uiso 1.0 8 calc R
H16 H 0.2895 0.9195 0.5414 0.1599 Uiso 1.0 8 calc R
H17 H 0.2725 1.0136 0.5565 0.1598 Uiso 1.0 8 calc R
H18 H 0.2388 1.1084 0.4837 0.0921 Uiso 1.0 8 calc R
H19 H 0.2399 1.2226 0.4288 0.0842 Uiso 1.0 8 calc R
H20 H 0.2878 1.2453 0.4187 0.0683 Uiso 1.0 8 calc R
H21 H 0.3376 1.1614 0.4669 0.0540 Uiso 1.0 8 calc R
H22 H 0.3851 0.3376 0.3349 0.0589 Uiso 1.0 8 calc R
H23 H 0.4184 0.2127 0.3197 0.0720 Uiso 1.0 8 calc R
H24 H 0.4434 0.2644 0.2740 0.0799 Uiso 1.0 8 calc R
H25 H 0.4377 0.4404 0.2481 0.0954 Uiso 1.0 8 calc R
H26 H 0.4271 0.6428 0.2648 0.1061 Uiso 1.0 8 calc R
H27 H 0.3940 0.6021 0.2234 0.1061 Uiso 1.0 8 calc R
H28 H 0.3955 0.7130 0.2937 0.1145 Uiso 1.0 8 calc R
H29 H 0.3844 0.7596 0.2455 0.1145 Uiso 1.0 8 calc R
H30 H 0.3210 0.7550 0.1958 0.0780 Uiso 1.0 8 calc R
H31 H 0.2677 0.6964 0.1803 0.0731 Uiso 1.0 8 calc R
H32 H 0.2588 0.5730 0.2255 0.0640 Uiso 1.0 8 calc R
H33 H 0.3053 0.4981 0.2858 0.0496 Uiso 1.0 8 calc R
H34 H 0.3118 1.0394 0.3836 0.0362 Uiso 1.0 8 calc R
H35 H 0.3235 0.8847 0.2851 0.0463 Uiso 1.0 8 calc R
H36 H 0.2725 0.7983 0.2658 0.0423 Uiso 1.0 8 calc R
H37 H 0.1640 0.7594 0.2699 0.0472 Uiso 1.0 8 calc R
H38 H 0.1282 0.7750 0.3035 0.0494 Uiso 1.0 8 calc R
H39 H 0.2035 0.9210 0.4077 0.0382 Uiso 1.0 8 calc R
H40 H 0.1931 0.7994 0.2333 0.0612 Uiso 1.0 8 calc R
H41 H 0.2302 0.7597 0.2429 0.0613 Uiso 1.0 8 calc R
H42 H 0.2073 0.6886 0.2585 0.0612 Uiso 1.0 8 calc R
H43 H 0.3452 1.0711 0.2652 0.0569 Uiso 1.0 8 calc R
H44 H 0.3845 1.0404 0.2356 0.0879 Uiso 1.0 8 calc R
H45 H 0.4359 0.9583 0.2778 0.0929 Uiso 1.0 8 calc R
H46 H 0.4498 0.9081 0.3487 0.0835 Uiso 1.0 8 calc R
H47 H 0.3941 0.8748 0.3976 0.0373 Uiso 0.5000 8 calc R
H48 H 0.4338 0.8767 0.4115 0.0373 Uiso 0.5000 8 calc R
H49 H 0.4154 0.9530 0.4508 0.1138 Uiso 1.0 8 calc R
H50 H 0.4402 1.0175 0.4361 0.1139 Uiso 1.0 8 calc R
H51 H 0.4238 1.1756 0.4756 0.0816 Uiso 1.0 8 calc R
H52 H 0.3924 1.3344 0.4640 0.0947 Uiso 1.0 8 calc R
H53 H 0.3436 1.3598 0.3997 0.0765 Uiso 1.0 8 calc R
H54 H 0.3262 1.2222 0.3472 0.0574 Uiso 1.0 8 calc R
H55 H 0.1156 0.6612 0.3573 0.0554 Uiso 1.0 8 calc R
H56 H 0.0592 0.6027 0.3189 0.0654 Uiso 1.0 8 calc R
H57 H 0.0154 0.7318 0.3036 0.0792 Uiso 1.0 8 calc R
H58 H 0.0281 0.9104 0.3220 0.0733 Uiso 1.0 8 calc R
H59 H 0.0718 1.0608 0.3299 0.0719 Uiso 1.0 8 calc R
H60 H 0.0759 1.0422 0.3785 0.0721 Uiso 1.0 8 calc R
H61 H 0.1313 1.0489 0.3567 0.0617 Uiso 1.0 8 calc R
H62 H 0.1206 1.1470 0.3792 0.0617 Uiso 1.0 8 calc R
H63 H 0.1476 1.1530 0.4592 0.0748 Uiso 1.0 8 calc R
H64 H 0.1797 1.0696 0.5256 0.0740 Uiso 1.0 8 calc R
H65 H 0.1954 0.8880 0.5282 0.0606 Uiso 1.0 8 calc R
H66 H 0.1781 0.7870 0.4633 0.0503 Uiso 1.0 8 calc R
H67 H 0.5068 1.1840 0.6948 0.0705 Uiso 1.0 8 calc R
H68 H 0.5066 1.3766 0.6950 0.0774 Uiso 1.0 8 calc R
H69 H 0.5000 1.4705 0.7500 0.0749 Uiso 1.0 4 calc R
H70 H 0.5100 0.7801 0.6374 0.0765 Uiso 1.0 8 calc R
H71 H 0.5218 0.6588 0.5932 0.0978 Uiso 1.0 8 calc R
H72 H 0.5093 0.7056 0.5212 0.0904 Uiso 1.0 8 calc R
H73 H 0.4862 0.8776 0.4950 0.0835 Uiso 1.0 8 calc R
H74 H 0.4739 0.9963 0.5388 0.0796 Uiso 1.0 8 calc R

loop_
_atom_site_aniso_label
_atom_site_aniso_U_11
_atom_site_aniso_U_22
_atom_site_aniso_U_33
_atom_site_aniso_U_12
_atom_site_aniso_U_13
_atom_site_aniso_U_23
Sb1 0.04370(19) 0.03798(19) 0.03073(16) -0.00083(13) 0.01785(14) 0.00073(11)
Sb2 0.0659(3) 0.0552(3) 0.0434(2) 0.01902(18) 0.02072(18) 0.00896(15)
Cl1 0.0804(16) 0.0734(14) 0.0657(13) 0.0000 0.0233(12) 0.0000
Cl2 0.0718(11) 0.0878(12) 0.0957(13) -0.0157(9) 0.0503(10) -0.0265(9)
S1 0.0352(6) 0.0377(6) 0.0298(5) 0.0053(5) 0.0106(5) -0.0037(5)
S2 0.0437(7) 0.0603(8) 0.0311(6) -0.0201(6) 0.0189(5) -0.0156(5)
F1 0.100(3) 0.059(2) 0.077(3) -0.0055(18) 0.060(2) 0.0116(17)
F2 0.096(3) 0.063(2) 0.074(3) -0.0144(18) 0.057(2) -0.0266(17)
F3 0.073(3) 0.085(3) 0.053(2) 0.0071(19) 0.0069(18) 0.0061(17)
F4 0.0604(19) 0.0511(17) 0.070(2) -0.0045(14) 0.0355(16) 0.0091(15)
F5 0.101(3) 0.069(3) 0.106(3) -0.013(2) 0.077(3) -0.024(2)
F6 0.055(2) 0.093(3) 0.084(3) -0.0063(19) 0.0055(19) 0.017(2)
F7 0.127(4) 0.094(4) 0.094(4) 0.008(3) -0.024(3) -0.020(3)
F8 0.122(4) 0.090(3) 0.079(3) 0.013(3) 0.059(3) -0.009(2)
F9 0.149(5) 0.160(5) 0.109(4) 0.033(4) 0.098(4) 0.041(4)
F10 0.081(3) 0.225(6) 0.075(3) 0.034(4) 0.022(3) 0.021(4)
F11 0.414(12) 0.214(7) 0.107(4) 0.248(8) 0.112(6) 0.041(5)
F12 0.279(8) 0.077(3) 0.115(4) -0.053(4) 0.104(5) -0.003(3)
N1 0.0374(19) 0.0322(19) 0.0303(17) 0.0041(15) 0.0123(15) -0.0029(14)
N2 0.039(2) 0.043(2) 0.0322(18) 0.0050(17) 0.0176(16) -0.0032(16)
N3 0.046(2) 0.039(2) 0.0352(19) -0.0015(17) 0.0235(17) -0.0022(16)
N4 0.0343(18) 0.0310(18) 0.0248(16) -0.0051(15) 0.0118(14) -0.0056(14)
N5 0.0273(17) 0.043(2) 0.0347(18) 0.0013(16) 0.0111(15) -0.0035(16)
N6 0.0335(18) 0.043(2) 0.0347(18) 0.0008(16) 0.0163(16) -0.0040(16)
C1 0.033(2) 0.031(2) 0.031(2) -0.0014(17) 0.0146(17) -0.0006(17)
C2 0.033(2) 0.037(3) 0.031(2) 0.0015(18) 0.0152(18) 0.0006(17)
C3 0.037(3) 0.033(3) 0.033(2) -0.0029(18) 0.0192(18) -0.0023(17)
C4 0.036(3) 0.042(3) 0.031(2) 0.0005(19) 0.0117(18) -0.0044(18)
C5 0.039(3) 0.039(3) 0.030(2) 0.0027(19) 0.0127(18) 0.0006(18)
C6 0.033(2) 0.032(3) 0.030(2) 0.0019(17) 0.0131(17) -0.0005(16)
C7 0.039(3) 0.032(3) 0.030(2) 0.0010(18) 0.0153(18) 0.0003(17)
C8 0.038(3) 0.042(3) 0.034(3) 0.005(2) 0.0122(19) -0.0025(19)
C9 0.036(3) 0.040(3) 0.042(3) 0.0035(19) 0.019(2) -0.0046(19)
C10 0.040(3) 0.034(3) 0.030(2) -0.0069(19) 0.0172(18) -0.0034(17)
C11 0.034(3) 0.034(3) 0.032(2) 0.0016(18) 0.0121(18) 0.0015(17)
C12 0.033(2) 0.026(2) 0.032(2) -0.0015(17) 0.0150(17) 0.0022(16)
C13 0.063(3) 0.043(3) 0.033(3) 0.017(3) 0.015(3) 0.002(2)
C14 0.056(3) 0.037(3) 0.031(2) 0.015(3) 0.017(2) -0.0017(19)
C15 0.064(4) 0.042(3) 0.049(3) -0.001(3) 0.013(3) -0.009(3)
C16 0.098(6) 0.045(4) 0.060(4) 0.017(4) -0.017(4) -0.018(3)
C17 0.180(10) 0.093(6) 0.032(4) 0.084(7) 0.001(5) -0.010(4)
C18 0.144(8) 0.151(8) 0.037(4) 0.093(7) 0.045(5) 0.020(5)
C19 0.077(4) 0.095(5) 0.045(3) 0.041(4) 0.039(3) 0.025(3)
C20 0.068(5) 0.284(15) 0.145(9) 0.033(7) 0.052(6) 0.155(10)
C21 0.140(8) 0.189(10) 0.070(5) -0.099(7) 0.062(6) -0.015(6)
C22 0.046(3) 0.074(4) 0.051(3) -0.006(3) 0.024(3) -0.018(3)
C23 0.037(3) 0.115(6) 0.078(5) -0.000(4) 0.024(3) -0.052(5)
C24 0.085(5) 0.065(4) 0.060(4) 0.039(4) 0.005(4) -0.021(4)
C25 0.077(4) 0.039(3) 0.055(4) 0.002(3) 0.002(3) -0.003(3)
C26 0.052(3) 0.039(3) 0.043(3) -0.003(3) 0.012(3) 0.000(2)
C27 0.042(3) 0.033(3) 0.037(3) 0.0013(19) 0.017(2) -0.0091(18)
C28 0.044(3) 0.045(3) 0.036(3) -0.006(2) 0.022(2) -0.011(2)
C29 0.040(3) 0.048(3) 0.059(3) -0.008(3) 0.021(3) -0.010(3)
C30 0.047(3) 0.059(4) 0.074(4) 0.001(3) 0.015(3) -0.029(3)
C31 0.047(3) 0.098(5) 0.055(4) 0.013(4) 0.012(3) -0.038(4)
C32 0.056(4) 0.133(7) 0.050(4) 0.008(4) 0.032(3) -0.016(4)
C33 0.055(4) 0.084(5) 0.047(3) -0.007(3) 0.031(3) -0.007(3)
C34 0.067(4) 0.115(6) 0.083(5) -0.007(4) 0.043(4) 0.027(5)
C35 0.116(6) 0.064(4) 0.106(6) -0.029(4) 0.074(5) 0.001(4)
C36 0.074(4) 0.038(3) 0.050(3) -0.008(3) 0.035(3) -0.003(3)
C37 0.101(5) 0.056(4) 0.037(3) 0.016(4) 0.031(3) 0.012(3)
C38 0.089(5) 0.059(4) 0.035(3) 0.022(4) 0.011(3) -0.003(3)
C39 0.059(4) 0.047(3) 0.054(3) 0.003(3) 0.014(3) -0.021(3)
C40 0.052(3) 0.032(3) 0.040(3) 0.001(2) 0.019(3) -0.0056(19)
C41 0.054(3) 0.032(3) 0.028(2) -0.001(2) 0.018(2) -0.0031(17)
C42 0.031(2) 0.033(3) 0.0263(19) 0.0010(17) 0.0071(17) 0.0006(16)
C43 0.030(2) 0.035(3) 0.0254(19) -0.0014(17) 0.0075(16) -0.0038(16)
C44 0.028(2) 0.034(3) 0.0280(19) 0.0028(17) 0.0098(16) 0.0026(16)
C45 0.035(3) 0.038(3) 0.042(3) 0.0002(19) 0.0187(19) -0.0065(19)
C46 0.036(3) 0.036(3) 0.034(2) 0.0010(18) 0.0109(18) -0.0087(18)
C47 0.0280(19) 0.027(2) 0.0277(19) 0.0000(16) 0.0092(16) 0.0012(16)
C48 0.0304(19) 0.029(2) 0.0257(18) -0.0021(16) 0.0121(16) 0.0004(15)
C49 0.035(3) 0.052(3) 0.031(2) -0.006(2) 0.0111(18) -0.013(2)
C50 0.031(3) 0.055(3) 0.038(3) -0.002(2) 0.0122(19) -0.015(2)
C51 0.033(2) 0.035(3) 0.034(2) 0.0052(18) 0.0146(18) -0.0007(17)
C52 0.034(2) 0.034(3) 0.0281(19) -0.0013(18) 0.0119(17) -0.0030(17)
C53 0.033(2) 0.030(2) 0.0286(19) -0.0016(17) 0.0097(17) -0.0020(16)
C54 0.051(3) 0.065(4) 0.037(3) -0.031(3) 0.025(3) -0.022(3)
C55 0.030(2) 0.039(3) 0.040(3) 0.0010(18) 0.0165(19) -0.0025(18)
C56 0.057(3) 0.036(3) 0.049(3) 0.001(3) 0.023(3) -0.004(3)
C57 0.105(5) 0.045(3) 0.071(4) -0.017(4) 0.063(4) -0.019(3)
C58 0.062(4) 0.060(4) 0.111(6) -0.015(3) 0.059(4) -0.034(4)
C59 0.035(3) 0.087(5) 0.087(5) 0.005(3) 0.019(3) -0.035(4)
C60 0.034(3) 0.057(4) 0.059(3) 0.005(3) 0.011(3) -0.011(3)
C61 0.050(5) 0.027(4) 0.016(4) 0.032(4) 0.001(4) 0.007(3)
C62 0.086(5) 0.140(7) 0.059(4) 0.066(5) 0.015(4) 0.029(4)
C63 0.038(3) 0.068(4) 0.047(3) 0.005(3) 0.010(3) -0.017(3)
C64 0.038(3) 0.110(6) 0.056(4) -0.023(4) 0.009(3) -0.038(4)
C65 0.073(4) 0.079(5) 0.085(5) -0.040(4) 0.053(4) -0.043(4)
C66 0.077(4) 0.043(3) 0.072(4) -0.012(3) 0.052(4) -0.008(3)
C67 0.051(3) 0.046(3) 0.047(3) -0.000(3) 0.029(3) 0.001(3)
C68 0.030(2) 0.037(3) 0.041(3) -0.0053(18) 0.0141(19) -0.0072(19)
C69 0.033(3) 0.052(3) 0.035(3) 0.001(2) 0.0161(19) 0.002(2)
C70 0.043(3) 0.054(3) 0.042(3) -0.003(3) 0.018(2) -0.001(3)
C71 0.049(3) 0.072(4) 0.042(3) -0.020(3) 0.018(3) -0.004(3)
C72 0.041(3) 0.102(5) 0.055(4) -0.014(4) 0.024(3) 0.000(4)
C73 0.037(3) 0.089(5) 0.057(4) 0.011(3) 0.027(3) 0.016(3)
C74 0.035(3) 0.063(4) 0.033(3) 0.009(3) 0.0160(19) 0.007(3)
C75 0.056(4) 0.067(4) 0.057(4) 0.018(3) 0.031(3) 0.014(3)
C76 0.058(3) 0.043(3) 0.053(3) 0.005(3) 0.023(3) 0.001(3)
C77 0.059(3) 0.041(3) 0.046(3) -0.000(3) 0.031(3) -0.002(2)
C78 0.084(4) 0.045(3) 0.058(4) -0.007(3) 0.036(3) -0.014(3)
C79 0.083(4) 0.058(4) 0.044(3) -0.012(3) 0.034(3) -0.013(3)
C80 0.058(3) 0.063(4) 0.030(3) -0.014(3) 0.014(3) 0.002(3)
C81 0.052(3) 0.037(3) 0.037(3) -0.005(2) 0.018(2) 0.0023(19)
C82 0.038(3) 0.044(3) 0.034(2) -0.003(2) 0.0190(19) -0.0048(19)
C83 0.014(3) 0.076(5) 0.030(3) 0.0000 -0.000(3) 0.0000
C84 0.050(3) 0.081(5) 0.045(3) 0.007(3) 0.016(3) -0.003(3)
C85 0.065(4) 0.082(5) 0.046(3) 0.007(4) 0.019(3) 0.006(3)
C86 0.060(5) 0.074(6) 0.053(5) 0.0000 0.021(4) 0.0000
C87 0.037(3) 0.062(4) 0.067(4) -0.009(3) 0.024(3) -0.002(3)
C88 0.054(4) 0.090(5) 0.047(3) 0.021(4) 0.019(3) 0.013(3)
C89 0.071(5) 0.082(5) 0.092(5) 0.015(4) 0.037(4) 0.019(4)
C90 0.068(4) 0.088(5) 0.071(4) -0.008(4) 0.036(4) -0.013(4)
C91 0.067(4) 0.097(5) 0.045(3) -0.004(4) 0.023(3) 0.009(4)
C92 0.060(4) 0.074(5) 0.066(4) 0.002(3) 0.024(3) 0.015(4)

loop_
_atom_type_symbol
_atom_type_description
_atom_type_scat_dispersion_real
_atom_type_scat_dispersion_imag
_atom_type_scat_source
C C 0.0033 0.0016
;
International Tables for Crystallography
(1992, Vol. C, Tables 4.2.6.8 and 6.1.1.4)
;
H H 0.0000 0.0000
;
International Tables for Crystallography
(1992, Vol. C, Table 6.1.1.4)
;
F F 0.0171 0.0103
;
International Tables for Crystallography
(1992, Vol. C, Tables 4.2.6.8 and 6.1.1.4)
;
N N 0.0061 0.0033
;
International Tables for Crystallography
(1992, Vol. C, Tables 4.2.6.8 and 6.1.1.4)
;
S S 0.1246 0.1234
;
International Tables for Crystallography
(1992, Vol. C, Tables 4.2.6.8 and 6.1.1.4)
;
Sb Sb -0.5866 1.5461
;
International Tables for Crystallography
(1992, Vol. C, Tables 4.2.6.8 and 6.1.1.4)
;
Cl Cl 0.1484 0.1585
;
International Tables for Crystallography
(1992, Vol. C, Tables 4.2.6.8 and 6.1.1.4)
;

loop_
_geom_angle_atom_site_label_1
_geom_angle_atom_site_label_2
_geom_angle_atom_site_label_3
_geom_angle
_geom_angle_publ_flag
_geom_angle_site_symmetry_1
_geom_angle_site_symmetry_3
F1 Sb1 F2 88.95(18) yes . .
F1 Sb1 F3 91.19(16) yes . .
F1 Sb1 F4 179.37(15) yes . .
F1 Sb1 F5 91.76(19) yes . .
F1 Sb1 F6 89.51(17) yes . .
F2 Sb1 F3 87.69(16) yes . .
F2 Sb1 F4 90.49(17) yes . .
F2 Sb1 F5 178.60(16) yes . .
F2 Sb1 F6 92.08(17) yes . .
F3 Sb1 F4 89.06(16) yes . .
F3 Sb1 F5 91.09(17) yes . .
F3 Sb1 F6 179.3(2) yes . .
F4 Sb1 F5 88.81(18) yes . .
F4 Sb1 F6 90.23(17) yes . .
F5 Sb1 F6 89.13(18) yes . .
F7 Sb2 F8 90.5(2) yes . .
F7 Sb2 F9 86.6(3) yes . .
F7 Sb2 F10 178.5(3) yes . .
F7 Sb2 F11 90.2(3) yes . .
F7 Sb2 F12 93.0(3) yes . .
F8 Sb2 F9 86.9(3) yes . .
F8 Sb2 F10 88.2(3) yes . .
F8 Sb2 F11 179.2(3) yes . .
F8 Sb2 F12 88.3(3) yes . .
F9 Sb2 F10 92.6(3) yes . .
F9 Sb2 F11 92.8(4) yes . .
F9 Sb2 F12 175.2(3) yes . .
F10 Sb2 F11 91.1(3) yes . .
F10 Sb2 F12 87.7(3) yes . .
F11 Sb2 F12 92.0(4) yes . .
C1 S1 C12 101.1(2) yes . .
C42 S2 C53 102.8(3) yes . .
C6 N1 C7 123.2(4) yes . .
C6 N1 C13 118.6(4) yes . .
C7 N1 C13 118.0(4) yes . .
C3 N2 C14 121.1(4) yes . .
C3 N2 C27 121.0(4) yes . .
C14 N2 C27 116.6(4) yes . .
C10 N3 C28 122.6(4) yes . .
C10 N3 C41 120.1(4) yes . .
C28 N3 C41 117.3(4) yes . .
C47 N4 C48 124.8(4) yes . .
C47 N4 C54 117.4(4) yes . .
C48 N4 C54 117.8(4) yes . .
C44 N5 C55 121.4(4) yes . .
C44 N5 C68 121.6(5) yes . .
C55 N5 C68 116.8(4) yes . .
C51 N6 C69 121.4(4) yes . .
C51 N6 C82 119.5(4) yes . .
C69 N6 C82 117.4(5) yes . .
S1 C1 C2 116.9(3) yes . .
S1 C1 C6 121.6(4) yes . .
C2 C1 C6 121.3(4) yes . .
C1 C2 C3 120.6(4) yes . .
N2 C3 C2 121.7(4) yes . .
N2 C3 C4 120.6(4) yes . .
C2 C3 C4 117.7(4) yes . .
C3 C4 C5 121.4(4) yes . .
C4 C5 C6 121.6(4) yes . .
N1 C6 C1 122.3(4) yes . .
N1 C6 C5 120.3(4) yes . .
C1 C6 C5 117.3(4) yes . .
N1 C7 C8 121.9(4) yes . .
N1 C7 C12 120.9(5) yes . .
C8 C7 C12 117.2(4) yes . .
C7 C8 C9 121.9(4) yes . .
C8 C9 C10 121.0(5) yes . .
N3 C10 C9 120.8(5) yes . .
N3 C10 C11 121.5(4) yes . .
C9 C10 C11 117.6(4) yes . .
C10 C11 C12 122.0(4) yes . .
S1 C12 C7 121.8(4) yes . .
S1 C12 C11 117.8(3) yes . .
C7 C12 C11 120.4(5) yes . .
N2 C14 C15 119.0(6) yes . .
N2 C14 C19 118.9(5) yes . .
C15 C14 C19 122.1(5) yes . .
C14 C15 C16 118.4(7) yes . .
C15 C16 C17 120.9(7) yes . .
C16 C17 C18 119.8(7) yes . .
C17 C18 C19 122.6(10) yes . .
C14 C19 C18 116.1(7) yes . .
C14 C19 C20 122.3(7) yes . .
C18 C19 C20 121.6(9) yes . .
C19 C20 C21 128.4(11) yes . .
C20 C21 C22 125.3(10) yes . .
C21 C22 C23 121.6(7) yes . .
C21 C22 C27 123.4(6) yes . .
C23 C22 C27 114.9(6) yes . .
C22 C23 C24 119.6(7) yes . .
C23 C24 C25 122.8(6) yes . .
C24 C25 C26 118.0(6) yes . .
C25 C26 C27 122.2(6) yes . .
N2 C27 C22 118.7(5) yes . .
N2 C27 C26 118.9(5) yes . .
C22 C27 C26 122.5(5) yes . .
N3 C28 C29 118.8(6) yes . .
N3 C28 C33 119.6(5) yes . .
C29 C28 C33 121.5(6) yes . .
C28 C29 C30 121.8(6) yes . .
C29 C30 C31 119.0(6) yes . .
C30 C31 C32 120.4(7) yes . .
C31 C32 C33 121.9(7) yes . .
C28 C33 C32 115.4(6) yes . .
C28 C33 C34 127.9(7) yes . .
C32 C33 C34 116.7(7) yes . .
C33 C34 C35 119.6(8) yes . .
C34 C35 C36 113.6(6) yes . .
C35 C36 C37 125.4(6) yes . .
C35 C36 C41 118.8(5) yes . .
C37 C36 C41 115.8(6) yes . .
C36 C37 C38 122.3(6) yes . .
C37 C38 C39 120.4(5) yes . .
C38 C39 C40 120.6(6) yes . .
C39 C40 C41 118.7(5) yes . .
N3 C41 C36 117.3(5) yes . .
N3 C41 C40 120.4(5) yes . .
C36 C41 C40 122.3(4) yes . .
S2 C42 C43 115.6(4) yes . .
S2 C42 C47 123.4(4) yes . .
C43 C42 C47 121.0(5) yes . .
C42 C43 C44 121.1(4) yes . .
N5 C44 C43 120.9(4) yes . .
N5 C44 C45 121.7(5) yes . .
C43 C44 C45 117.4(4) yes . .
C44 C45 C46 120.8(5) yes . .
C45 C46 C47 122.7(4) yes . .
N4 C47 C42 121.5(5) yes . .
N4 C47 C46 122.1(4) yes . .
C42 C47 C46 116.4(4) yes . .
N4 C48 C49 120.3(4) yes . .
N4 C48 C53 123.6(4) yes . .
C49 C48 C53 116.2(5) yes . .
C48 C49 C50 121.9(4) yes . .
C49 C50 C51 121.1(4) yes . .
N6 C51 C50 121.2(4) yes . .
N6 C51 C52 121.2(4) yes . .
C50 C51 C52 117.5(5) yes . .
C51 C52 C53 121.1(4) yes . .
S2 C53 C48 123.0(4) yes . .
S2 C53 C52 114.9(3) yes . .
C48 C53 C52 122.0(4) yes . .
N5 C55 C56 120.2(4) yes . .
N5 C55 C60 117.9(5) yes . .
C56 C55 C60 121.9(6) yes . .
C55 C56 C57 118.9(5) yes . .
C56 C57 C58 119.5(7) yes . .
C57 C58 C59 120.7(8) yes . .
C58 C59 C60 121.9(6) yes . .
C55 C60 C59 117.0(6) yes . .
C55 C60 C61 118.6(7) yes . .
C59 C60 C61 124.4(6) yes . .
C60 C61 C62 117.4(7) yes . .
C61 C62 C63 125.3(6) yes . .
C62 C63 C64 119.7(5) yes . .
C62 C63 C68 122.9(5) yes . .
C64 C63 C68 117.2(5) yes . .
C63 C64 C65 121.8(5) yes . .
C64 C65 C66 120.7(6) yes . .
C65 C66 C67 118.4(6) yes . .
C66 C67 C68 121.6(4) yes . .
N5 C68 C63 121.0(4) yes . .
N5 C68 C67 118.8(4) yes . .
C63 C68 C67 120.3(5) yes . .
N6 C69 C70 116.9(4) yes . .
N6 C69 C74 122.2(4) yes . .
C70 C69 C74 120.9(4) yes . .
C69 C70 C71 121.5(5) yes . .
C70 C71 C72 117.6(6) yes . .
C71 C72 C73 120.4(5) yes . .
C72 C73 C74 123.3(6) yes . .
C69 C74 C73 116.2(5) yes . .
C69 C74 C75 125.3(5) yes . .
C73 C74 C75 118.5(5) yes . .
C74 C75 C76 118.5(5) yes . .
C75 C76 C77 112.8(5) yes . .
C76 C77 C78 123.8(5) yes . .
C76 C77 C82 117.5(5) yes . .
C78 C77 C82 118.6(5) yes . .
C77 C78 C79 120.6(5) yes . .
C78 C79 C80 120.3(5) yes . .
C79 C80 C81 120.3(5) yes . .
C80 C81 C82 119.0(5) yes . .
N6 C82 C77 117.8(4) yes . .
N6 C82 C81 121.0(4) yes . .
C77 C82 C81 121.2(5) yes . .
Cl1 C83 C84 117.2(4) yes . .
Cl1 C83 C84 117.2(4) yes . 2_656
C84 C83 C84 125.7(7) yes . 2_656
C83 C84 C85 116.3(6) yes . .
C84 C85 C86 120.7(7) yes . .
C85 C86 C85 120.3(8) yes . 2_656
Cl2 C87 C88 120.2(5) yes . .
Cl2 C87 C92 119.4(5) yes . .
C88 C87 C92 120.4(7) yes . .
C87 C88 C89 120.0(6) yes . .
C88 C89 C90 120.6(7) yes . .
C89 C90 C91 118.8(8) yes . .
C90 C91 C92 120.8(7) yes . .
C87 C92 C91 119.4(6) yes . .
C1 C2 H1 119.570 no . .
C3 C2 H1 119.807 no . .
C3 C4 H2 119.120 no . .
C5 C4 H2 119.418 no . .
C4 C5 H3 119.334 no . .
C6 C5 H3 119.044 no . .
C7 C8 H4 118.519 no . .
C9 C8 H4 119.629 no . .
C8 C9 H5 119.361 no . .
C10 C9 H5 119.669 no . .
C10 C11 H6 119.013 no . .
C12 C11 H6 119.021 no . .
N1 C13 H7 109.919 no . .
N1 C13 H8 109.537 no . .
N1 C13 H9 109.044 no . .
H7 C13 H8 109.436 no . .
H7 C13 H9 109.443 no . .
H8 C13 H9 109.447 no . .
C14 C15 H10 119.888 no . .
C16 C15 H10 121.678 no . .
C15 C16 H11 119.138 no . .
C17 C16 H11 120.005 no . .
C16 C17 H12 119.823 no . .
C18 C17 H12 120.297 no . .
C17 C18 H13 118.208 no . .
C19 C18 H13 119.142 no . .
C19 C20 H14 113.185 no . .
C19 C20 H15 114.803 no . .
C21 C20 H14 96.356 no . .
C21 C20 H15 94.245 no . .
H14 C20 H15 106.393 no . .
C20 C21 H16 96.527 no . .
C20 C21 H17 98.655 no . .
C22 C21 H16 111.929 no . .
C22 C21 H17 114.786 no . .
H16 C21 H17 107.003 no . .
C22 C23 H18 119.223 no . .
C24 C23 H18 121.205 no . .
C23 C24 H19 118.149 no . .
C25 C24 H19 119.007 no . .
C24 C25 H20 120.341 no . .
C26 C25 H20 121.676 no . .
C25 C26 H21 119.048 no . .
C27 C26 H21 118.760 no . .
C28 C29 H22 118.392 no . .
C30 C29 H22 119.841 no . .
C29 C30 H23 120.339 no . .
C31 C30 H23 120.669 no . .
C30 C31 H24 120.058 no . .
C32 C31 H24 119.495 no . .
C31 C32 H25 119.973 no . .
C33 C32 H25 118.171 no . .
C33 C34 H26 109.604 no . .
C33 C34 H27 108.005 no . .
C35 C34 H26 105.979 no . .
C35 C34 H27 103.897 no . .
H26 C34 H27 109.366 no . .
C34 C35 H28 104.761 no . .
C34 C35 H29 106.266 no . .
C36 C35 H28 111.370 no . .
C36 C35 H29 111.305 no . .
H28 C35 H29 109.181 no . .
C36 C37 H30 118.449 no . .
C38 C37 H30 119.295 no . .
C37 C38 H31 119.198 no . .
C39 C38 H31 120.381 no . .
C38 C39 H32 119.745 no . .
C40 C39 H32 119.680 no . .
C39 C40 H33 121.396 no . .
C41 C40 H33 119.947 no . .
C42 C43 H34 119.429 no . .
C44 C43 H34 119.441 no . .
C44 C45 H35 119.592 no . .
C46 C45 H35 119.577 no . .
C45 C46 H36 119.075 no . .
C47 C46 H36 118.228 no . .
C48 C49 H37 118.778 no . .
C50 C49 H37 119.329 no . .
C49 C50 H38 119.440 no . .
C51 C50 H38 119.444 no . .
C51 C52 H39 119.865 no . .
C53 C52 H39 119.037 no . .
N4 C54 H40 109.000 no . .
N4 C54 H41 109.793 no . .
N4 C54 H42 109.706 no . .
H40 C54 H41 109.432 no . .
H40 C54 H42 109.443 no . .
H41 C54 H42 109.452 no . .
C55 C56 H43 120.534 no . .
C57 C56 H43 120.595 no . .
C56 C57 H44 120.006 no . .
C58 C57 H44 120.469 no . .
C57 C58 H45 119.159 no . .
C59 C58 H45 120.093 no . .
C58 C59 H46 118.699 no . .
C60 C59 H46 119.355 no . .
C60 C61 H47 113.053 no . .
C60 C61 H48 112.710 no . .
C62 C61 H47 101.586 no . .
C62 C61 H48 102.707 no . .
H47 C61 H48 108.290 no . .
C61 C62 H49 100.066 no . .
C61 C62 H50 99.042 no . .
C63 C62 H49 111.340 no . .
C63 C62 H50 111.280 no . .
H49 C62 H50 108.087 no . .
C63 C64 H51 118.728 no . .
C65 C64 H51 119.437 no . .
C64 C65 H52 119.753 no . .
C66 C65 H52 119.580 no . .
C65 C66 H53 120.525 no . .
C67 C66 H53 121.117 no . .
C66 C67 H54 119.323 no . .
C68 C67 H54 119.058 no . .
C69 C70 H55 119.348 no . .
C71 C70 H55 119.082 no . .
C70 C71 H56 121.445 no . .
C72 C71 H56 120.900 no . .
C71 C72 H57 120.033 no . .
C73 C72 H57 119.552 no . .
C72 C73 H58 118.567 no . .
C74 C73 H58 118.128 no . .
C74 C75 H59 107.497 no . .
C74 C75 H60 106.641 no . .
C76 C75 H59 107.761 no . .
C76 C75 H60 106.702 no . .
H59 C75 H60 109.492 no . .
C75 C76 H61 109.308 no . .
C75 C76 H62 109.837 no . .
C77 C76 H61 107.471 no . .
C77 C76 H62 107.919 no . .
H61 C76 H62 109.459 no . .
C77 C78 H63 119.784 no . .
C79 C78 H63 119.612 no . .
C78 C79 H64 120.010 no . .
C80 C79 H64 119.666 no . .
C79 C80 H65 119.891 no . .
C81 C80 H65 119.824 no . .
C80 C81 H66 120.771 no . .
C82 C81 H66 120.213 no . .
C83 C84 H67 121.407 no . .
C85 C84 H67 122.262 no . .
C84 C85 H68 119.612 no . .
C86 C85 H68 119.700 no . .
C85 C86 H69 119.860 no . .
C85 C86 H69 119.860 no 2_656 .
C87 C88 H70 119.582 no . .
C89 C88 H70 120.398 no . .
C88 C89 H71 119.412 no . .
C90 C89 H71 119.954 no . .
C89 C90 H72 121.125 no . .
C91 C90 H72 120.100 no . .
C90 C91 H73 120.301 no . .
C92 C91 H73 118.856 no . .
C87 C92 H74 120.010 no . .
C91 C92 H74 120.632 no . .

loop_
_geom_bond_atom_site_label_1
_geom_bond_atom_site_label_2
_geom_bond_distance
_geom_bond_publ_flag
_geom_bond_site_symmetry_2
Sb1 F1 1.877(4) yes .
Sb1 F2 1.868(4) yes .
Sb1 F3 1.854(3) yes .
Sb1 F4 1.871(4) yes .
Sb1 F5 1.876(5) yes .
Sb1 F6 1.839(4) yes .
Sb2 F7 1.817(4) yes .
Sb2 F8 1.869(5) yes .
Sb2 F9 1.853(7) yes .
Sb2 F10 1.845(4) yes .
Sb2 F11 1.808(9) yes .
Sb2 F12 1.835(7) yes .
Cl1 C83 1.789(8) yes .
Cl2 C87 1.729(7) yes .
S1 C1 1.734(4) yes .
S1 C12 1.734(5) yes .
S2 C42 1.734(6) yes .
S2 C53 1.730(4) yes .
N1 C6 1.371(6) yes .
N1 C7 1.386(6) yes .
N1 C13 1.472(6) yes .
N2 C3 1.375(6) yes .
N2 C14 1.433(6) yes .
N2 C27 1.450(5) yes .
N3 C10 1.385(6) yes .
N3 C28 1.435(7) yes .
N3 C41 1.451(5) yes .
N4 C47 1.390(6) yes .
N4 C48 1.382(7) yes .
N4 C54 1.464(6) yes .
N5 C44 1.374(6) yes .
N5 C55 1.451(8) yes .
N5 C68 1.436(6) yes .
N6 C51 1.387(7) yes .
N6 C69 1.432(6) yes .
N6 C82 1.439(6) yes .
C1 C2 1.400(7) yes .
C1 C6 1.399(5) yes .
C2 C3 1.400(6) yes .
C3 C4 1.421(6) yes .
C4 C5 1.353(7) yes .
C5 C6 1.422(6) yes .
C7 C8 1.403(8) yes .
C7 C12 1.420(5) yes .
C8 C9 1.370(7) yes .
C9 C10 1.406(6) yes .
C10 C11 1.394(7) yes .
C11 C12 1.378(7) yes .
C14 C15 1.383(8) yes .
C14 C19 1.387(10) yes .
C15 C16 1.374(9) yes .
C16 C17 1.373(16) yes .
C17 C18 1.333(15) yes .
C18 C19 1.405(9) yes .
C19 C20 1.455(12) yes .
C20 C21 1.331(11) yes .
C21 C22 1.468(12) yes .
C22 C23 1.441(8) yes .
C22 C27 1.386(9) yes .
C23 C24 1.405(11) yes .
C24 C25 1.335(12) yes .
C25 C26 1.358(7) yes .
C26 C27 1.376(8) yes .
C28 C29 1.361(7) yes .
C28 C33 1.399(10) yes .
C29 C30 1.367(9) yes .
C30 C31 1.379(11) yes .
C31 C32 1.358(11) yes .
C32 C33 1.433(11) yes .
C33 C34 1.497(10) yes .
C34 C35 1.459(12) yes .
C35 C36 1.500(10) yes .
C36 C37 1.412(7) yes .
C36 C41 1.391(8) yes .
C37 C38 1.339(11) yes .
C38 C39 1.354(9) yes .
C39 C40 1.388(6) yes .
C40 C41 1.369(8) yes .
C42 C43 1.376(6) yes .
C42 C47 1.423(6) yes .
C43 C44 1.402(8) yes .
C44 C45 1.413(6) yes .
C45 C46 1.357(7) yes .
C46 C47 1.394(8) yes .
C48 C49 1.412(6) yes .
C48 C53 1.401(6) yes .
C49 C50 1.376(8) yes .
C50 C51 1.414(7) yes .
C51 C52 1.383(6) yes .
C52 C53 1.395(8) yes .
C55 C56 1.377(8) yes .
C55 C60 1.389(6) yes .
C56 C57 1.407(11) yes .
C57 C58 1.359(9) yes .
C58 C59 1.362(12) yes .
C59 C60 1.389(11) yes .
C60 C61 1.523(10) yes .
C61 C62 1.366(12) yes .
C62 C63 1.528(10) yes .
C63 C64 1.375(9) yes .
C63 C68 1.394(6) yes .
C64 C65 1.375(10) yes .
C65 C66 1.362(8) yes .
C66 C67 1.373(8) yes .
C67 C68 1.373(7) yes .
C69 C70 1.392(7) yes .
C69 C74 1.391(7) yes .
C70 C71 1.381(7) yes .
C71 C72 1.397(9) yes .
C72 C73 1.355(10) yes .
C73 C74 1.397(7) yes .
C74 C75 1.521(8) yes .
C75 C76 1.501(8) yes .
C76 C77 1.494(7) yes .
C77 C78 1.388(8) yes .
C77 C82 1.389(7) yes .
C78 C79 1.368(7) yes .
C79 C80 1.375(8) yes .
C80 C81 1.388(7) yes .
C81 C82 1.376(6) yes .
C83 C84 1.359(8) yes .
C83 C84 1.359(8) yes 2_656
C84 C85 1.384(10) yes .
C85 C86 1.371(9) yes .
C87 C88 1.355(9) yes .
C87 C92 1.382(10) yes .
C88 C89 1.375(11) yes .
C89 C90 1.370(12) yes .
C90 C91 1.384(10) yes .
C91 C92 1.363(11) yes .
C2 H1 0.930 no .
C4 H2 0.930 no .
C5 H3 0.930 no .
C8 H4 0.930 no .
C9 H5 0.930 no .
C11 H6 0.930 no .
C13 H7 0.960 no .
C13 H8 0.960 no .
C13 H9 0.960 no .
C15 H10 0.930 no .
C16 H11 0.930 no .
C17 H12 0.930 no .
C18 H13 0.930 no .
C20 H14 0.970 no .
C20 H15 0.970 no .
C21 H16 0.970 no .
C21 H17 0.970 no .
C23 H18 0.930 no .
C24 H19 0.930 no .
C25 H20 0.930 no .
C26 H21 0.930 no .
C29 H22 0.930 no .
C30 H23 0.930 no .
C31 H24 0.930 no .
C32 H25 0.930 no .
C34 H26 0.970 no .
C34 H27 0.970 no .
C35 H28 0.970 no .
C35 H29 0.970 no .
C37 H30 0.930 no .
C38 H31 0.930 no .
C39 H32 0.930 no .
C40 H33 0.930 no .
C43 H34 0.930 no .
C45 H35 0.930 no .
C46 H36 0.930 no .
C49 H37 0.930 no .
C50 H38 0.930 no .
C52 H39 0.930 no .
C54 H40 0.960 no .
C54 H41 0.960 no .
C54 H42 0.960 no .
C56 H43 0.930 no .
C57 H44 0.930 no .
C58 H45 0.930 no .
C59 H46 0.930 no .
C61 H47 0.970 no .
C61 H48 0.970 no .
C62 H49 0.970 no .
C62 H50 0.970 no .
C64 H51 0.930 no .
C65 H52 0.930 no .
C66 H53 0.930 no .
C67 H54 0.930 no .
C70 H55 0.930 no .
C71 H56 0.930 no .
C72 H57 0.930 no .
C73 H58 0.930 no .
C75 H59 0.970 no .
C75 H60 0.970 no .
C76 H61 0.970 no .
C76 H62 0.970 no .
C78 H63 0.930 no .
C79 H64 0.930 no .
C80 H65 0.930 no .
C81 H66 0.930 no .
C84 H67 0.930 no .
C85 H68 0.930 no .
C86 H69 0.930 no .
C88 H70 0.930 no .
C89 H71 0.930 no .
C90 H72 0.930 no .
C91 H73 0.930 no .
C92 H74 0.930 no .

loop_
_geom_contact_atom_site_label_1
_geom_contact_atom_site_label_2
_geom_contact_distance
_geom_contact_publ_flag
_geom_contact_site_symmetry_2
S1 N1 3.058(4) no .
S2 N4 3.125(4) no .
N2 C20 2.857(14) no .
N2 C21 2.891(13) no .
N3 C34 3.027(11) no .
N3 C35 2.780(10) no .
N5 C61 2.801(9) no .
N5 C62 2.963(7) no .
N6 C75 3.035(7) no .
N6 C76 2.750(7) no .
C1 C4 2.775(6) no .
C1 C7 2.916(7) no .
C2 C5 2.779(6) no .
C2 C26 3.293(7) no .
C2 C27 2.860(7) no .
C3 C6 2.840(7) no .
C3 C15 3.176(7) no .
C3 C19 3.367(9) no .
C3 C22 3.369(8) no .
C3 C26 3.212(6) no .
C4 C14 2.843(8) no .
C4 C15 3.193(7) no .
C5 C13 2.818(7) no .
C6 C12 2.909(6) no .
C7 C10 2.834(7) no .
C8 C11 2.758(5) no .
C8 C13 2.851(7) no .
C9 C12 2.776(7) no .
C9 C28 2.880(7) no .
C9 C29 3.107(8) no .
C10 C29 3.085(8) no .
C10 C33 3.539(9) no .
C10 C36 3.411(7) no .
C10 C40 3.173(6) no .
C11 C40 3.193(6) no .
C11 C41 2.844(7) no .
C14 C17 2.737(8) no .
C14 C21 3.102(12) no .
C14 C22 3.085(7) no .
C14 C26 3.447(7) no .
C15 C18 2.741(14) no .
C15 C27 3.482(6) no .
C16 C19 2.774(10) no .
C19 C22 3.083(7) no .
C19 C27 3.076(7) no .
C20 C27 3.069(14) no .
C22 C25 2.844(9) no .
C23 C26 2.735(10) no .
C24 C27 2.718(8) no .
C28 C31 2.753(10) no .
C28 C35 3.081(9) no .
C28 C36 3.105(7) no .
C28 C40 3.439(8) no .
C29 C32 2.730(11) no .
C29 C41 3.495(7) no .
C30 C33 2.813(9) no .
C33 C36 3.059(8) no .
C33 C41 3.046(9) no .
C34 C37 3.554(10) no .
C34 C41 3.131(11) no .
C36 C39 2.778(9) no .
C37 C40 2.739(9) no .
C38 C41 2.733(7) no .
C42 C45 2.766(8) no .
C42 C48 2.923(6) no .
C43 C46 2.758(6) no .
C43 C67 3.175(7) no .
C43 C68 2.848(6) no .
C44 C47 2.835(6) no .
C44 C56 3.198(9) no .
C44 C60 3.411(8) no .
C44 C61 3.592(9) no .
C44 C63 3.475(6) no .
C44 C67 3.120(7) no .
C45 C55 2.878(7) no .
C45 C56 3.218(8) no .
C46 C54 2.810(7) no .
C47 C53 2.950(8) no .
C48 C51 2.853(8) no .
C49 C52 2.766(7) no .
C49 C54 2.778(9) no .
C50 C53 2.758(6) no .
C50 C69 2.872(8) no .
C50 C70 3.089(9) no .
C51 C70 3.106(7) no .
C51 C74 3.492(7) no .
C51 C76 3.394(8) no .
C51 C77 3.271(8) no .
C51 C81 3.273(7) no .
C52 C77 3.487(8) no .
C52 C81 3.362(8) no .
C52 C82 2.815(8) no .
C55 C58 2.741(11) no .
C55 C62 3.112(8) no .
C55 C63 3.096(8) no .
C55 C67 3.478(8) no .
C56 C59 2.749(7) no .
C56 C68 3.455(8) no .
C57 C60 2.791(9) no .
C59 C62 3.548(13) no .
C60 C63 3.103(9) no .
C60 C68 3.087(8) no .
C61 C68 3.079(10) no .
C63 C66 2.796(8) no .
C64 C67 2.716(7) no .
C65 C68 2.740(8) no .
C69 C72 2.757(7) no .
C69 C76 3.050(7) no .
C69 C77 3.130(7) no .
C69 C81 3.434(6) no .
C70 C73 2.724(8) no .
C70 C82 3.530(6) no .
C71 C74 2.830(8) no .
C74 C77 3.128(6) no .
C74 C82 3.045(6) no .
C75 C78 3.497(7) no .
C75 C82 3.099(7) no .
C77 C80 2.769(7) no .
C78 C81 2.766(8) no .
C79 C82 2.749(8) no .
C83 C85 2.330(10) no 2_656
C83 C86 2.687(12) no .
C84 C85 2.769(10) no 2_656
C87 C90 2.750(11) no .
C88 C91 2.736(9) no .
C89 C92 2.742(10) no .
Cl2 F12 3.257(5) no .
S1 F3 3.533(4) no .
S1 F4 3.408(3) no .
S1 C42 3.445(4) no .
S1 C43 3.447(4) no .
S2 C24 3.503(8) no .
S2 C25 3.536(6) no .
F1 C20 3.488(14) no 7_566
F1 C24 3.377(8) no 1_545
F1 C25 3.365(6) no 1_545
F1 C37 3.532(6) no 6_545
F1 C38 3.472(7) no 6_545
F2 C38 3.446(8) no 6_545
F2 C40 3.516(8) no .
F2 C46 3.288(6) no 6_545
F2 C54 3.350(7) no 6_545
F3 S1 3.533(4) no .
F3 C12 3.532(6) no .
F3 C66 3.346(8) no 1_545
F3 C79 3.211(7) no 7_566
F3 C80 3.421(7) no 7_566
F4 S1 3.408(3) no .
F4 N4 3.051(5) no .
F4 C11 3.355(6) no .
F4 C39 3.459(8) no .
F4 C40 3.209(8) no .
F4 C46 3.214(6) no .
F4 C47 3.101(5) no .
F4 C54 3.185(5) no .
F5 C20 3.339(13) no 7_566
F5 C21 3.469(13) no 7_566
F5 C48 3.461(5) no .
F5 C53 3.564(6) no .
F6 C45 3.511(7) no 6_545
F6 C54 3.381(7) no .
F6 C56 3.316(6) no 6_545
F7 C13 3.213(7) no 1_565
F7 C64 3.299(8) no .
F7 C65 3.273(7) no .
F8 C13 3.082(6) no 1_565
F8 C73 3.521(9) no 7_576
F8 C75 3.416(10) no 7_576
F9 C8 3.236(8) no 3_676
F9 C9 3.349(7) no 3_676
F9 C89 3.569(10) no 1_565
F10 C9 3.371(8) no 3_676
F10 C33 3.490(7) no 3_676
F10 C34 3.528(8) no 3_676
F10 C85 3.493(10) no .
F11 C61 3.572(13) no 3_676
F11 C90 3.354(11) no 3_676
F11 C91 3.202(11) no 3_676
F12 Cl2 3.257(5) no .
F12 C15 3.520(10) no .
F12 C16 3.357(12) no .
F12 C84 3.077(8) no .
F12 C85 3.234(8) no .
N4 F4 3.051(5) no .
N4 C39 3.414(7) no 6_555
N4 C40 3.422(6) no 6_555
C4 C70 3.423(8) no 7_566
C5 C87 3.593(7) no .
C8 F9 3.236(8) no 3_676
C9 F9 3.349(7) no 3_676
C9 F10 3.371(8) no 3_676
C11 F4 3.355(6) no .
C12 F3 3.532(6) no .
C13 F7 3.213(7) no 1_545
C13 F8 3.082(6) no 1_545
C15 F12 3.520(10) no .
C16 F12 3.357(12) no .
C20 F1 3.488(14) no 7_566
C20 F5 3.339(13) no 7_566
C21 F5 3.469(13) no 7_566
C24 S2 3.503(8) no .
C24 F1 3.377(8) no 1_565
C25 S2 3.536(6) no .
C25 F1 3.365(6) no 1_565
C30 C56 3.529(8) no 1_545
C30 C57 3.502(8) no 1_545
C30 C88 3.509(7) no 3_666
C33 F10 3.490(7) no 3_676
C34 F10 3.528(8) no 3_676
C37 F1 3.532(6) no 6_555
C38 F1 3.472(7) no 6_555
C38 F2 3.446(8) no 6_555
C39 F4 3.459(8) no .
C39 N4 3.414(7) no 6_545
C39 C42 3.334(6) no 6_545
C39 C47 3.265(7) no 6_545
C40 F2 3.516(8) no .
C40 F4 3.209(8) no .
C40 N4 3.422(6) no 6_545
C42 S1 3.445(4) no .
C42 C39 3.334(6) no 6_555
C43 S1 3.447(4) no .
C45 F6 3.511(7) no 6_555
C46 F2 3.288(6) no 6_555
C46 F4 3.214(6) no .
C47 F4 3.101(5) no .
C47 C39 3.265(7) no 6_555
C48 F5 3.461(5) no .
C53 F5 3.564(6) no .
C54 F2 3.350(7) no 6_555
C54 F4 3.185(5) no .
C54 F6 3.381(7) no .
C56 F6 3.316(6) no 6_555
C56 C30 3.529(8) no 1_565
C57 C30 3.502(8) no 1_565
C61 F11 3.572(13) no 3_676
C64 F7 3.299(8) no .
C65 F7 3.273(7) no .
C66 F3 3.346(8) no 1_565
C70 C4 3.423(8) no 7_566
C73 F8 3.521(9) no 7_576
C75 F8 3.416(10) no 7_576
C79 F3 3.211(7) no 7_566
C80 F3 3.421(7) no 7_566
C84 F12 3.077(8) no .
C85 F10 3.493(10) no .
C85 F12 3.234(8) no .
C87 C5 3.593(7) no .
C88 C30 3.509(7) no 3_666
C89 F9 3.569(10) no 1_545
C90 F11 3.354(11) no 3_676
C91 F11 3.202(11) no 3_676
Cl1 H67 2.7770 no .
Cl1 H67 2.7770 no 2_656
Cl2 H70 2.7713 no .
Cl2 H74 2.7852 no .
S1 H1 2.7470 no .
S1 H6 2.7358 no .
S2 H34 2.6917 no .
S2 H39 2.6856 no .
N1 H3 2.5930 no .
N1 H4 2.6043 no .
N2 H1 2.6097 no .
N2 H2 2.6002 no .
N2 H10 2.5817 no .
N2 H14 3.1174 no .
N2 H16 3.1204 no .
N2 H21 2.5648 no .
N3 H5 2.6035 no .
N3 H6 2.5947 no .
N3 H22 2.5342 no .
N3 H28 2.5966 no .
N3 H33 2.6067 no .
N4 H36 2.6008 no .
N4 H37 2.5843 no .
N5 H34 2.5918 no .
N5 H35 2.6198 no .
N5 H43 2.6203 no .
N5 H47 2.7090 no .
N5 H49 3.5391 no .
N5 H54 2.5551 no .
N6 H38 2.6173 no .
N6 H39 2.5932 no .
N6 H55 2.5398 no .
N6 H61 2.5193 no .
N6 H66 2.6211 no .
C1 H3 3.2484 no .
C2 H2 3.2531 no .
C2 H21 3.2487 no .
C3 H3 3.2546 no .
C3 H10 3.1380 no .
C3 H14 3.5354 no .
C3 H16 3.5327 no .
C3 H21 3.1490 no .
C4 H1 3.2603 no .
C4 H10 3.1590 no .
C5 H7 2.8544 no .
C5 H9 2.6602 no .
C6 H1 3.2713 no .
C6 H2 3.2577 no .
C6 H7 2.6796 no .
C6 H8 3.2316 no .
C6 H9 2.6763 no .
C7 H5 3.2549 no .
C7 H6 3.2623 no .
C7 H7 3.1014 no .
C7 H8 2.4665 no .
C7 H9 3.0248 no .
C8 H8 2.3974 no .
C8 H9 3.3285 no .
C9 H6 3.2353 no .
C9 H22 2.9033 no .
C10 H4 3.2517 no .
C10 H22 2.9150 no .
C10 H28 3.0845 no .
C10 H33 3.1009 no .
C11 H5 3.2374 no .
C11 H33 3.0990 no .
C12 H4 3.2490 no .
C13 H3 2.4758 no .
C13 H4 2.5183 no .
C14 H2 2.5122 no .
C14 H11 3.2079 no .
C14 H13 3.2127 no .
C14 H14 2.9288 no .
C14 H15 3.2842 no .
C14 H16 3.5205 no .
C14 H21 3.5633 no .
C15 H2 2.6177 no .
C15 H12 3.2247 no .
C16 H2 3.4226 no .
C16 H13 3.1736 no .
C17 H10 3.2353 no .
C18 H11 3.1788 no .
C18 H14 3.0102 no .
C18 H15 2.6590 no .
C19 H2 3.2971 no .
C19 H10 3.2553 no .
C19 H12 3.2393 no .
C19 H16 2.9938 no .
C19 H17 3.0361 no .
C20 H13 2.6555 no .
C21 H18 2.7007 no .
C22 H1 3.2618 no .
C22 H14 2.9864 no .
C22 H15 2.9771 no .
C22 H19 3.2902 no .
C22 H21 3.2452 no .
C23 H16 3.0705 no .
C23 H17 2.6793 no .
C23 H20 3.2438 no .
C24 H21 3.1473 no .
C25 H18 3.2397 no .
C26 H1 2.7677 no .
C26 H19 3.1504 no .
C27 H1 2.5364 no .
C27 H14 3.5186 no .
C27 H16 2.9316 no .
C27 H17 3.3051 no .
C27 H18 3.2287 no .
C27 H20 3.2374 no .
C28 H5 2.5543 no .
C28 H23 3.2192 no .
C28 H25 3.2332 no .
C28 H26 3.2131 no .
C28 H27 3.1775 no .
C28 H28 3.0560 no .
C28 H33 3.5679 no .
C29 H5 2.6022 no .
C29 H24 3.2078 no .
C30 H5 3.5101 no .
C30 H25 3.2149 no .
C31 H22 3.2081 no .
C32 H23 3.2160 no .
C32 H26 2.7158 no .
C32 H27 2.6904 no .
C33 H5 3.4680 no .
C33 H22 3.2357 no .
C33 H24 3.2749 no .
C33 H28 2.7566 no .
C33 H29 3.3297 no .
C34 H25 2.5964 no .
C35 H30 2.7538 no .
C36 H6 3.3245 no .
C36 H26 3.2766 no .
C36 H27 2.6389 no .
C36 H31 3.2407 no .
C36 H33 3.2508 no .
C37 H27 3.3895 no .
C37 H28 3.2625 no .
C37 H29 2.6866 no .
C37 H32 3.1725 no .
C38 H33 3.2247 no .
C39 H6 3.5260 no .
C39 H30 3.1721 no .
C40 H6 2.6347 no .
C40 H31 3.2233 no .
C41 H6 2.4992 no .
C41 H27 3.4590 no .
C41 H28 2.6772 no .
C41 H29 3.2908 no .
C41 H30 3.2149 no .
C41 H32 3.2112 no .
C42 H36 3.2346 no .
C43 H35 3.2481 no .
C43 H54 3.0585 no .
C44 H36 3.2445 no .
C44 H43 3.1275 no .
C44 H47 3.1328 no .
C44 H54 2.9991 no .
C45 H34 3.2499 no .
C45 H41 3.5935 no .
C45 H43 3.0849 no .
C46 H40 3.4508 no .
C46 H41 2.3080 no .
C46 H42 3.4541 no .
C47 H34 3.2713 no .
C47 H35 3.2452 no .
C47 H40 3.0395 no .
C47 H41 2.4524 no .
C47 H42 3.0700 no .
C48 H38 3.2682 no .
C48 H39 3.2722 no .
C48 H40 2.6607 no .
C48 H41 3.2312 no .
C48 H42 2.6656 no .
C49 H40 2.6880 no .
C49 H42 2.7181 no .
C50 H39 3.2397 no .
C50 H55 2.9430 no .
C50 H61 3.5338 no .
C51 H37 3.2629 no .
C51 H55 2.9945 no .
C51 H61 2.7777 no .
C51 H66 3.2973 no .
C52 H38 3.2318 no .
C52 H61 3.1860 no .
C52 H66 3.4305 no .
C53 H37 3.2301 no .
C54 H36 2.4591 no .
C54 H37 2.4107 no .
C55 H35 2.5558 no .
C55 H44 3.2370 no .
C55 H46 3.2123 no .
C55 H47 2.7437 no .
C55 H48 3.3206 no .
C55 H50 3.5589 no .
C56 H35 2.6720 no .
C56 H45 3.2282 no .
C57 H46 3.1939 no .
C58 H43 3.2299 no .
C59 H44 3.2052 no .
C59 H47 3.2508 no .
C59 H48 2.6951 no .
C59 H50 3.4476 no .
C60 H35 3.3988 no .
C60 H43 3.2546 no .
C60 H45 3.2411 no .
C60 H49 3.2048 no .
C60 H50 2.6944 no .
C61 H46 2.7435 no .
C62 H51 2.6304 no .
C63 H34 3.3018 no .
C63 H47 2.8353 no .
C63 H48 3.2892 no .
C63 H52 3.2354 no .
C63 H54 3.2335 no .
C64 H49 2.8502 no .
C64 H50 2.7195 no .
C64 H53 3.2200 no .
C65 H54 3.1882 no .
C66 H34 3.5571 no .
C66 H51 3.2115 no .
C67 H34 2.6859 no .
C67 H52 3.1914 no .
C68 H34 2.5166 no .
C68 H47 3.1640 no .
C68 H49 3.1570 no .
C68 H50 3.2241 no .
C68 H51 3.2051 no .
C68 H53 3.2380 no .
C69 H38 2.5473 no .
C69 H56 3.2631 no .
C69 H58 3.2054 no .
C69 H59 3.1993 no .
C69 H60 3.1421 no .
C69 H61 2.9849 no .
C69 H66 3.5629 no .
C70 H38 2.5313 no .
C70 H57 3.2215 no .
C71 H38 3.4184 no .
C71 H58 3.2209 no .
C72 H55 3.2182 no .
C73 H56 3.2289 no .
C73 H59 2.6681 no .
C73 H60 2.7355 no .
C74 H38 3.4558 no .
C74 H55 3.2537 no .
C74 H57 3.2508 no .
C74 H61 2.7986 no .
C74 H62 3.4051 no .
C75 H58 2.6128 no .
C76 H63 2.7170 no .
C77 H39 3.0703 no .
C77 H59 3.3062 no .
C77 H60 2.6463 no .
C77 H64 3.2325 no .
C77 H66 3.2461 no .
C78 H60 3.3184 no .
C78 H61 3.1933 no .
C78 H62 2.5903 no .
C78 H65 3.2162 no .
C79 H66 3.2383 no .
C80 H63 3.2157 no .
C81 H39 2.8299 no .
C81 H64 3.2334 no .
C82 H39 2.4821 no .
C82 H60 3.3787 no .
C82 H61 2.6131 no .
C82 H62 3.2440 no .
C82 H63 3.2294 no .
C82 H65 3.2218 no .
C83 H67 2.0069 no 2_656
C83 H68 3.1763 no .
C83 H68 3.1763 no 2_656
C84 H67 3.2476 no 2_656
C84 H69 3.2314 no .
C85 H68 3.2142 no 2_656
C86 H67 3.2436 no .
C86 H67 3.2436 no 2_656
C86 H68 2.0018 no 2_656
C87 H71 3.1987 no .
C87 H73 3.2049 no .
C88 H72 3.2281 no .
C88 H74 3.2115 no .
C89 H73 3.2136 no .
C90 H70 3.2232 no .
C90 H74 3.2307 no .
C91 H71 3.2136 no .
C92 H70 3.2129 no .
C92 H72 3.2244 no .
H1 H21 2.8563 no .
H2 H3 2.2661 no .
H2 H10 2.7010 no .
H3 H7 2.4706 no .
H3 H8 3.4141 no .
H3 H9 2.0995 no .
H4 H5 2.2863 no .
H4 H7 3.3346 no .
H4 H8 1.8753 no .
H4 H9 2.8755 no .
H5 H22 2.5577 no .
H6 H33 2.6689 no .
H10 H11 2.3151 no .
H11 H12 2.3009 no .
H12 H13 2.2431 no .
H13 H14 3.1318 no .
H13 H15 2.4884 no .
H14 H16 1.5491 no .
H14 H17 2.2072 no .
H15 H16 2.1841 no .
H15 H17 1.5488 no .
H16 H18 3.1859 no .
H17 H18 2.5202 no .
H18 H19 2.3261 no .
H19 H20 2.2563 no .
H20 H21 2.2983 no .
H22 H23 2.3002 no .
H23 H24 2.3196 no .
H24 H25 2.2812 no .
H25 H26 2.6083 no .
H25 H27 2.6018 no .
H26 H28 2.1685 no .
H26 H29 2.1934 no .
H27 H28 2.6982 no .
H27 H29 2.1587 no .
H27 H30 3.4247 no .
H28 H30 3.5008 no .
H29 H30 2.5161 no .
H30 H31 2.2476 no .
H31 H32 2.2860 no .
H32 H33 2.3326 no .
H34 H54 2.7368 no .
H35 H36 2.2684 no .
H35 H43 2.6478 no .
H36 H40 3.1190 no .
H36 H41 1.7155 no .
H36 H42 3.0327 no .
H37 H38 2.2884 no .
H37 H40 2.1666 no .
H37 H41 3.3610 no .
H37 H42 2.2413 no .
H38 H55 2.5206 no .
H39 H61 3.2351 no .
H39 H66 3.0247 no .
H43 H44 2.3452 no .
H44 H45 2.2837 no .
H45 H46 2.2754 no .
H46 H47 3.4830 no .
H46 H48 2.5228 no .
H46 H50 3.4163 no .
H47 H49 1.8772 no .
H47 H50 2.5316 no .
H48 H49 2.0400 no .
H48 H50 1.8687 no .
H49 H51 2.8064 no .
H50 H51 2.6029 no .
H51 H52 2.2940 no .
H52 H53 2.2938 no .
H53 H54 2.3087 no .
H55 H56 2.3193 no .
H56 H57 2.3411 no .
H57 H58 2.2587 no .
H58 H59 2.5596 no .
H58 H60 2.6540 no .
H59 H61 2.3308 no .
H59 H62 2.2947 no .
H60 H61 2.7950 no .
H60 H62 2.3087 no .
H60 H63 3.3874 no .
H61 H63 3.4449 no .
H62 H63 2.4239 no .
H63 H64 2.2924 no .
H64 H65 2.2988 no .
H65 H66 2.3264 no .
H67 H68 2.3404 no .
H68 H69 2.2946 no .
H70 H71 2.3022 no .
H71 H72 2.3149 no .
H72 H73 2.3200 no .
H73 H74 2.2854 no .
Sb1 H15 3.4478 no 7_566
Sb2 H8 3.5122 no 1_565
Sb2 H68 3.5043 no .
Sb2 H72 3.5900 no 3_676
Cl1 H45 3.2965 no 3_676
Cl1 H45 3.2965 no 4_575
Cl1 H56 3.0347 no 7_566
Cl1 H56 3.0347 no 8_565
Cl1 H57 3.5282 no 7_566
Cl1 H57 3.5282 no 8_565
Cl2 H2 3.0806 no .
Cl2 H10 3.4014 no .
Cl2 H11 3.4786 no .
Cl2 H46 3.0074 no 3_676
Cl2 H56 3.2631 no 7_566
Cl2 H57 3.5480 no 7_566
Cl2 H67 3.1853 no .
S1 H47 3.3378 no .
S1 H65 3.1351 no 7_566
S2 H1 2.9823 no .
S2 H31 3.5711 no 6_555
F1 H13 3.5831 no 7_566
F1 H15 2.5590 no 7_566
F1 H17 2.9220 no 7_566
F1 H19 2.7515 no 1_545
F1 H20 2.7462 no 1_545
F1 H30 2.9307 no 6_545
F1 H31 2.8127 no 6_545
F2 H31 2.8614 no 6_545
F2 H33 2.6750 no .
F2 H36 2.8110 no 6_545
F2 H40 3.1904 no 6_545
F2 H41 2.6923 no 6_545
F2 H53 3.3621 no 1_545
F2 H54 3.2050 no 1_545
F3 H20 3.0375 no 1_545
F3 H53 2.4699 no 1_545
F3 H64 2.4913 no 7_566
F3 H65 2.9273 no 7_566
F4 H6 2.7298 no .
F4 H32 3.2838 no .
F4 H33 2.8451 no .
F4 H36 3.0714 no .
F4 H41 3.1533 no .
F4 H42 2.8583 no .
F5 H14 3.2207 no 7_566
F5 H15 2.5998 no 7_566
F5 H16 3.4139 no 7_566
F5 H17 2.8081 no 7_566
F5 H65 3.0676 no 7_566
F6 H15 3.4754 no 7_566
F6 H30 3.5205 no 6_545
F6 H35 3.1440 no 6_545
F6 H37 3.4157 no .
F6 H42 2.4868 no .
F6 H43 2.5665 no 6_545
F7 H4 3.3811 no 1_565
F7 H7 3.2213 no 1_565
F7 H8 2.4536 no 1_565
F7 H9 3.5861 no 1_565
F7 H51 2.6925 no .
F7 H52 2.6449 no .
F7 H72 3.0836 no 3_676
F8 H7 2.8540 no 1_565
F8 H8 3.0084 no 1_565
F8 H9 2.8596 no 1_565
F8 H58 2.9730 no 7_576
F8 H60 2.5703 no 7_576
F8 H68 2.9341 no .
F8 H71 3.1924 no 1_565
F9 H4 3.5792 no 1_565
F9 H4 2.7386 no 3_676
F9 H5 2.9348 no 3_676
F9 H8 3.1075 no 1_565
F9 H9 3.3934 no 1_565
F9 H71 2.8939 no 1_565
F9 H72 3.4231 no 1_565
F9 H72 2.9365 no 3_676
F10 H5 3.0066 no 3_676
F10 H26 3.0411 no 3_676
F10 H28 3.0820 no 3_676
F10 H46 3.2406 no 3_676
F10 H67 3.3819 no .
F10 H68 2.7244 no .
F11 H46 3.1101 no 3_676
F11 H48 2.6206 no 3_676
F11 H72 2.8231 no 3_676
F11 H73 2.5139 no 3_676
F11 H74 3.0867 no .
F12 H10 3.0048 no .
F12 H11 2.6367 no .
F12 H46 3.5142 no 3_676
F12 H60 3.3903 no 7_576
F12 H67 2.5420 no .
F12 H68 2.8154 no .
N4 H32 3.2546 no 6_555
N4 H33 3.2782 no 6_555
N6 H14 3.5682 no 7_566
C1 H47 3.4469 no .
C1 H49 3.3262 no .
C1 H65 3.3108 no 7_566
C1 H66 3.5027 no 7_566
C2 H34 3.3681 no .
C2 H66 3.3940 no 7_566
C3 H66 3.4530 no 7_566
C4 H55 3.3053 no 7_566
C4 H66 3.5878 no 7_566
C6 H49 3.4215 no .
C7 H47 3.4116 no .
C8 H52 3.2059 no 1_545
C9 H53 3.5828 no 1_545
C10 H53 3.5471 no 1_545
C11 H47 3.2911 no .
C12 H47 2.9703 no .
C13 H52 3.5926 no 1_545
C14 H55 3.4463 no 7_566
C14 H63 3.5304 no 7_576
C15 H62 3.1188 no 7_576
C15 H63 3.3621 no 7_576
C16 H56 3.4279 no 7_566
C16 H62 2.7515 no 7_576
C17 H29 3.2506 no 4_575
C17 H44 3.4075 no 4_575
C17 H56 3.3732 no 7_566
C17 H62 2.9666 no 7_576
C18 H29 3.5482 no 4_575
C18 H30 3.5807 no 4_575
C18 H44 3.0953 no 4_575
C18 H55 3.1340 no 7_566
C18 H62 3.4890 no 7_576
C19 H55 2.9736 no 7_566
C20 H55 3.2762 no 7_566
C23 H18 3.5150 no 7_576
C23 H19 3.5879 no 7_576
C23 H39 3.5270 no .
C24 H18 3.3805 no 7_576
C25 H34 3.2343 no .
C25 H64 3.0906 no 7_576
C26 H34 3.1258 no .
C26 H63 3.2358 no 7_576
C26 H64 3.3982 no 7_576
C27 H63 3.5023 no 7_576
C28 H37 3.5784 no 6_545
C29 H37 3.1955 no 6_545
C29 H40 3.5470 no 6_545
C29 H71 3.5224 no 3_666
C30 H37 3.3047 no 6_545
C30 H38 3.3906 no 6_545
C30 H70 3.0397 no 3_666
C30 H71 3.3260 no 3_666
C31 H38 2.9314 no 6_545
C31 H57 3.5513 no 5_545
C31 H70 3.0427 no 3_666
C32 H38 3.0616 no 6_545
C32 H68 3.5831 no 3_676
C34 H12 3.5408 no 4_574
C34 H59 3.4910 no 6_545
C34 H61 3.4756 no 6_545
C34 H68 3.4702 no 3_676
C35 H12 3.4177 no 4_574
C36 H35 3.3038 no .
C37 H35 3.1959 no .
C37 H36 3.3579 no .
C38 H36 2.8455 no .
C38 H41 3.3812 no .
C39 H36 2.8225 no .
C39 H41 3.1211 no .
C40 H36 3.3888 no .
C40 H40 3.0441 no 6_545
C42 H1 3.3716 no .
C42 H31 3.5684 no 6_555
C42 H32 2.8286 no 6_555
C43 H1 3.1109 no .
C43 H32 3.1346 no 6_555
C44 H32 3.4291 no 6_555
C45 H6 3.1911 no .
C45 H32 3.4510 no 6_555
C46 H6 3.2254 no .
C46 H32 3.1354 no 6_555
C47 H32 2.7603 no 6_555
C49 H43 3.2994 no 6_545
C51 H14 3.5069 no 7_566
C54 H32 3.4269 no .
C54 H33 3.1193 no 6_555
C54 H43 3.2838 no 6_545
C54 H54 3.1159 no 6_545
C55 H23 3.1495 no 1_565
C56 H23 2.9385 no 1_565
C56 H37 3.1576 no 6_555
C56 H42 3.3995 no 6_555
C57 H12 3.4885 no 4_574
C57 H13 3.1889 no 4_574
C57 H23 2.9182 no 1_565
C57 H29 3.2084 no .
C57 H37 3.5956 no 6_555
C58 H12 3.3737 no 4_574
C58 H23 3.1164 no 1_565
C58 H28 3.3415 no .
C58 H29 3.0419 no .
C58 H67 3.5081 no 3_676
C59 H23 3.3465 no 1_565
C59 H28 3.1144 no .
C59 H29 3.4747 no .
C60 H23 3.4038 no 1_565
C60 H28 3.4516 no .
C61 H73 3.4767 no .
C62 H73 3.2327 no .
C62 H74 3.4782 no .
C63 H21 3.5331 no .
C64 H21 3.1741 no .
C65 H21 2.9008 no .
C66 H20 3.2542 no .
C66 H21 3.0265 no .
C66 H22 3.1399 no 1_565
C67 H20 3.4947 no .
C67 H21 3.3822 no .
C67 H22 2.9513 no 1_565
C67 H40 3.3989 no 6_555
C68 H22 3.3838 no 1_565
C69 H3 3.5646 no 7_566
C69 H25 3.5777 no 6_555
C70 H2 2.9317 no 7_566
C70 H3 3.5569 no 7_566
C71 H2 3.0455 no 7_566
C71 H24 3.4542 no 6_555
C72 H24 3.4987 no 6_555
C72 H70 3.0980 no 7_566
C73 H25 3.1088 no 6_555
C73 H69 3.2516 no 7_576
C73 H70 3.5412 no 7_566
C74 H25 3.0655 no 6_555
C75 H7 3.5496 no 7_566
C75 H11 3.5924 no 7_576
C75 H25 3.4081 no 6_555
C75 H27 3.3666 no 6_555
C76 H27 3.1562 no 6_555
C77 H7 3.4384 no 7_566
C78 H7 3.4199 no 7_566
C78 H18 3.4306 no .
C79 H18 3.2676 no .
C80 H18 3.5809 no .
C83 H11 3.3435 no .
C83 H11 3.3435 no 2_656
C84 H11 2.9073 no .
C84 H26 3.2077 no 3_676
C84 H45 3.3601 no 3_676
C85 H11 3.4108 no .
C85 H25 3.5275 no 3_676
C85 H26 2.7826 no 3_676
C85 H58 3.3815 no 7_576
C85 H59 3.2047 no 7_576
C86 H25 3.3439 no 3_676
C86 H25 3.3439 no 4_575
C86 H26 3.4292 no 3_676
C86 H26 3.4292 no 4_575
C86 H58 3.2303 no 7_576
C86 H58 3.2303 no 8_575
C86 H59 3.1502 no 7_576
C86 H59 3.1502 no 8_575
C87 H2 3.5496 no .
C87 H3 3.1120 no .
C87 H46 3.4093 no 3_676
C88 H3 3.2037 no .
C88 H9 3.3345 no .
C88 H23 3.1357 no 3_666
C88 H57 3.4597 no 7_566
C89 H3 3.5802 no .
C89 H9 2.8593 no .
C89 H23 3.4525 no 3_666
C90 H9 2.9996 no .
C90 H50 3.5069 no 3_676
C90 H51 3.4415 no 3_676
C91 H9 3.5613 no .
C91 H48 3.5061 no .
C91 H49 3.3283 no .
C91 H50 3.4196 no .
C91 H50 3.0915 no 3_676
C91 H73 3.5146 no 3_676
C91 H74 3.5675 no 3_676
C92 H3 3.4423 no .
C92 H49 3.3628 no .
C92 H50 3.1902 no 3_676
C92 H73 3.3547 no 3_676
H1 S2 2.9823 no .
H1 C42 3.3716 no .
H1 C43 3.1109 no .
H1 H34 2.6676 no .
H2 Cl2 3.0806 no .
H2 C70 2.9317 no 7_566
H2 C71 3.0455 no 7_566
H2 C87 3.5496 no .
H2 H55 2.8166 no 7_566
H2 H56 3.0956 no 7_566
H3 C69 3.5646 no 7_566
H3 C70 3.5569 no 7_566
H3 C87 3.1120 no .
H3 C88 3.2037 no .
H3 C89 3.5802 no .
H3 C92 3.4423 no .
H3 H70 3.4950 no .
H4 F7 3.3811 no 1_545
H4 F9 3.5792 no 1_545
H4 F9 2.7386 no 3_676
H4 H52 3.0977 no 1_545
H5 F9 2.9348 no 3_676
H5 F10 3.0066 no 3_676
H5 H71 2.7913 no 3_666
H6 F4 2.7298 no .
H6 C45 3.1911 no .
H6 C46 3.2254 no .
H6 H35 3.2147 no .
H6 H36 3.2787 no .
H6 H47 3.5197 no .
H7 F7 3.2213 no 1_545
H7 F8 2.8540 no 1_545
H7 C75 3.5496 no 7_566
H7 C77 3.4384 no 7_566
H7 C78 3.4199 no 7_566
H7 H60 2.8448 no 7_566
H8 Sb2 3.5122 no 1_545
H8 F7 2.4536 no 1_545
H8 F8 3.0084 no 1_545
H8 F9 3.1075 no 1_545
H8 H52 2.8885 no 1_545
H9 F7 3.5861 no 1_545
H9 F8 2.8596 no 1_545
H9 F9 3.3934 no 1_545
H9 C88 3.3345 no .
H9 C89 2.8593 no .
H9 C90 2.9996 no .
H9 C91 3.5613 no .
H9 H71 3.0352 no .
H9 H72 3.2319 no .
H10 Cl2 3.4014 no .
H10 F12 3.0048 no .
H10 H62 3.4950 no 7_576
H10 H63 3.3284 no 7_576
H11 Cl2 3.4786 no .
H11 F12 2.6367 no .
H11 C75 3.5924 no 7_576
H11 C83 3.3435 no .
H11 C84 2.9073 no .
H11 C85 3.4108 no .
H11 H59 3.1711 no 7_576
H11 H60 3.3922 no 7_576
H11 H62 2.9371 no 7_576
H11 H67 2.8311 no .
H12 C34 3.5408 no 4_575
H12 C35 3.4177 no 4_575
H12 C57 3.4885 no 4_575
H12 C58 3.3737 no 4_575
H12 H26 3.2616 no 4_575
H12 H27 3.2459 no 4_575
H12 H29 2.5586 no 4_575
H12 H44 3.1199 no 4_575
H12 H45 2.8724 no 4_575
H12 H56 3.5504 no 7_566
H12 H62 3.2896 no 7_576
H13 F1 3.5831 no 7_566
H13 C57 3.1889 no 4_575
H13 H29 3.1041 no 4_575
H13 H30 2.9268 no 4_575
H13 H44 2.5465 no 4_575
H13 H55 3.3991 no 7_566
H14 F5 3.2207 no 7_566
H14 N6 3.5682 no 7_566
H14 C51 3.5069 no 7_566
H14 H55 2.7569 no 7_566
H14 H66 3.0152 no 7_566
H15 Sb1 3.4478 no 7_566
H15 F1 2.5590 no 7_566
H15 F5 2.5998 no 7_566
H15 F6 3.4754 no 7_566
H16 F5 3.4139 no 7_566
H16 H66 2.9114 no 7_566
H17 F1 2.9220 no 7_566
H17 F5 2.8081 no 7_566
H17 H19 3.3233 no 7_576
H17 H65 3.4105 no .
H18 C23 3.5150 no 7_576
H18 C24 3.3805 no 7_576
H18 C78 3.4306 no .
H18 C79 3.2676 no .
H18 C80 3.5809 no .
H18 H19 3.3740 no 7_576
H18 H39 3.2641 no .
H18 H64 3.4482 no .
H19 F1 2.7515 no 1_565
H19 C23 3.5879 no 7_576
H19 H17 3.3233 no 7_576
H19 H18 3.3740 no 7_576
H19 H31 3.5556 no 6_555
H20 F1 2.7462 no 1_565
H20 F3 3.0375 no 1_565
H20 C66 3.2542 no .
H20 C67 3.4947 no .
H20 H31 3.2045 no 6_555
H20 H34 3.1340 no .
H20 H53 3.0872 no .
H20 H54 3.4832 no .
H20 H64 2.8735 no 7_576
H21 C63 3.5331 no .
H21 C64 3.1741 no .
H21 C65 2.9008 no .
H21 C66 3.0265 no .
H21 C67 3.3822 no .
H21 H34 2.9281 no .
H21 H52 3.2007 no .
H21 H53 3.3915 no .
H21 H63 3.2106 no 7_576
H21 H64 3.3896 no 7_576
H22 C66 3.1399 no 1_545
H22 C67 2.9513 no 1_545
H22 C68 3.3838 no 1_545
H22 H37 3.3663 no 6_545
H22 H40 3.1901 no 6_545
H22 H53 3.3846 no 1_545
H22 H54 3.0883 no 1_545
H23 C55 3.1495 no 1_545
H23 C56 2.9385 no 1_545
H23 C57 2.9182 no 1_545
H23 C58 3.1164 no 1_545
H23 C59 3.3465 no 1_545
H23 C60 3.4038 no 1_545
H23 C88 3.1357 no 3_666
H23 C89 3.4525 no 3_666
H23 H37 3.5751 no 6_545
H23 H43 3.3631 no 1_545
H23 H44 3.3087 no 1_545
H23 H70 2.7916 no 3_666
H23 H71 3.3338 no 3_666
H24 C71 3.4542 no 6_545
H24 C72 3.4987 no 6_545
H24 H38 3.0650 no 6_545
H24 H44 3.5676 no 1_545
H24 H57 2.8534 no 5_545
H24 H70 2.8315 no 3_666
H25 C69 3.5777 no 6_545
H25 C73 3.1088 no 6_545
H25 C74 3.0655 no 6_545
H25 C75 3.4081 no 6_545
H25 C85 3.5275 no 3_676
H25 C86 3.3439 no 3_676
H25 H38 3.2978 no 6_545
H25 H58 3.3052 no 6_545
H25 H59 2.8743 no 6_545
H25 H68 3.2265 no 3_676
H25 H69 2.8811 no 3_676
H26 F10 3.0411 no 3_676
H26 C84 3.2077 no 3_676
H26 C85 2.7826 no 3_676
H26 C86 3.4292 no 3_676
H26 H12 3.2616 no 4_574
H26 H59 3.3576 no 6_545
H26 H67 3.3274 no 3_676
H26 H68 2.5953 no 3_676
H27 C75 3.3666 no 6_545
H27 C76 3.1562 no 6_545
H27 H12 3.2459 no 4_574
H27 H59 2.8222 no 6_545
H27 H61 2.5132 no 6_545
H27 H62 3.2733 no 6_545
H28 F10 3.0820 no 3_676
H28 C58 3.3415 no .
H28 C59 3.1144 no .
H28 C60 3.4516 no .
H28 H46 3.2839 no .
H29 C17 3.2506 no 4_574
H29 C18 3.5482 no 4_574
H29 C57 3.2084 no .
H29 C58 3.0419 no .
H29 C59 3.4747 no .
H29 H12 2.5586 no 4_574
H29 H13 3.1041 no 4_574
H29 H44 3.4291 no .
H29 H45 3.1405 no .
H30 F1 2.9307 no 6_555
H30 F6 3.5205 no 6_555
H30 C18 3.5807 no 4_574
H30 H13 2.9268 no 4_574
H30 H35 3.3535 no .
H31 S2 3.5711 no 6_545
H31 F1 2.8127 no 6_555
H31 F2 2.8614 no 6_555
H31 C42 3.5684 no 6_545
H31 H19 3.5556 no 6_545
H31 H20 3.2045 no 6_545
H31 H36 3.0555 no .
H31 H41 3.2618 no .
H32 F4 3.2838 no .
H32 N4 3.2546 no 6_545
H32 C42 2.8286 no 6_545
H32 C43 3.1346 no 6_545
H32 C44 3.4291 no 6_545
H32 C45 3.4510 no 6_545
H32 C46 3.1354 no 6_545
H32 C47 2.7603 no 6_545
H32 C54 3.4269 no .
H32 H36 2.9978 no .
H32 H41 2.7656 no .
H32 H42 3.2126 no .
H33 F2 2.6750 no .
H33 F4 2.8451 no .
H33 N4 3.2782 no 6_545
H33 C54 3.1193 no 6_545
H33 H40 2.5079 no 6_545
H33 H41 3.2251 no 6_545
H34 C2 3.3681 no .
H34 C25 3.2343 no .
H34 C26 3.1258 no .
H34 H1 2.6676 no .
H34 H20 3.1340 no .
H34 H21 2.9281 no .
H35 F6 3.1440 no 6_555
H35 C36 3.3038 no .
H35 C37 3.1959 no .
H35 H6 3.2147 no .
H35 H30 3.3535 no .
H36 F2 2.8110 no 6_555
H36 F4 3.0714 no .
H36 C37 3.3579 no .
H36 C38 2.8455 no .
H36 C39 2.8225 no .
H36 C40 3.3888 no .
H36 H6 3.2787 no .
H36 H31 3.0555 no .
H36 H32 2.9978 no .
H37 F6 3.4157 no .
H37 C28 3.5784 no 6_555
H37 C29 3.1955 no 6_555
H37 C30 3.3047 no 6_555
H37 C56 3.1576 no 6_545
H37 C57 3.5956 no 6_545
H37 H22 3.3663 no 6_555
H37 H23 3.5751 no 6_555
H37 H43 2.5264 no 6_545
H37 H44 3.3433 no 6_545
H38 C30 3.3906 no 6_555
H38 C31 2.9314 no 6_555
H38 C32 3.0616 no 6_555
H38 H24 3.0650 no 6_555
H38 H25 3.2978 no 6_555
H38 H44 3.0872 no 6_545
H39 C23 3.5270 no .
H39 H18 3.2641 no .
H40 F2 3.1904 no 6_555
H40 C29 3.5470 no 6_555
H40 C40 3.0441 no 6_555
H40 C67 3.3989 no 6_545
H40 H22 3.1901 no 6_555
H40 H33 2.5079 no 6_555
H40 H43 3.2436 no 6_545
H40 H54 2.6350 no 6_545
H41 F2 2.6923 no 6_555
H41 F4 3.1533 no .
H41 C38 3.3812 no .
H41 C39 3.1211 no .
H41 H31 3.2618 no .
H41 H32 2.7656 no .
H41 H33 3.2251 no 6_555
H41 H54 2.9857 no 6_545
H42 F4 2.8583 no .
H42 F6 2.4868 no .
H42 C56 3.3995 no 6_545
H42 H32 3.2126 no .
H42 H43 2.5026 no 6_545
H42 H54 3.2312 no 6_545
H43 F6 2.5665 no 6_555
H43 C49 3.2994 no 6_555
H43 C54 3.2838 no 6_555
H43 H23 3.3631 no 1_565
H43 H37 2.5264 no 6_555
H43 H40 3.2436 no 6_555
H43 H42 2.5026 no 6_555
H44 C17 3.4075 no 4_574
H44 C18 3.0953 no 4_574
H44 H12 3.1199 no 4_574
H44 H13 2.5465 no 4_574
H44 H23 3.3087 no 1_565
H44 H24 3.5676 no 1_565
H44 H29 3.4291 no .
H44 H37 3.3433 no 6_555
H44 H38 3.0872 no 6_555
H44 H55 3.4518 no 6_555
H45 Cl1 3.2965 no 3_676
H45 C84 3.3601 no 3_676
H45 H12 2.8724 no 4_574
H45 H29 3.1405 no .
H45 H67 2.8289 no 3_676
H46 Cl2 3.0074 no 3_676
H46 F10 3.2406 no 3_676
H46 F11 3.1101 no 3_676
H46 F12 3.5142 no 3_676
H46 C87 3.4093 no 3_676
H46 H28 3.2839 no .
H46 H67 3.0518 no 3_676
H47 S1 3.3378 no .
H47 C1 3.4469 no .
H47 C7 3.4116 no .
H47 C11 3.2911 no .
H47 C12 2.9703 no .
H47 H6 3.5197 no .
H48 F11 2.6206 no 3_676
H48 C91 3.5061 no .
H48 H73 2.7368 no .
H49 C1 3.3262 no .
H49 C6 3.4215 no .
H49 C91 3.3283 no .
H49 C92 3.3628 no .
H49 H73 2.9091 no .
H49 H74 2.9868 no .
H50 C90 3.5069 no 3_676
H50 C91 3.4196 no .
H50 C91 3.0915 no 3_676
H50 C92 3.1902 no 3_676
H50 H73 2.7113 no .
H50 H73 3.2750 no 3_676
H50 H74 3.1225 no .
H50 H74 3.4424 no 3_676
H51 F7 2.6925 no .
H51 C90 3.4415 no 3_676
H51 H72 3.1945 no 3_676
H51 H74 3.1562 no .
H52 F7 2.6449 no .
H52 C8 3.2059 no 1_565
H52 C13 3.5926 no 1_565
H52 H4 3.0977 no 1_565
H52 H8 2.8885 no 1_565
H52 H21 3.2007 no .
H52 H64 3.4890 no 7_576
H53 F2 3.3621 no 1_565
H53 F3 2.4699 no 1_565
H53 C9 3.5828 no 1_565
H53 C10 3.5471 no 1_565
H53 H20 3.0872 no .
H53 H21 3.3915 no .
H53 H22 3.3846 no 1_565
H53 H64 3.2059 no 7_576
H54 F2 3.2050 no 1_565
H54 C54 3.1159 no 6_555
H54 H20 3.4832 no .
H54 H22 3.0883 no 1_565
H54 H40 2.6350 no 6_555
H54 H41 2.9857 no 6_555
H54 H42 3.2312 no 6_555
H55 C4 3.3053 no 7_566
H55 C14 3.4463 no 7_566
H55 C18 3.1340 no 7_566
H55 C19 2.9736 no 7_566
H55 C20 3.2762 no 7_566
H55 H2 2.8166 no 7_566
H55 H13 3.3991 no 7_566
H55 H14 2.7569 no 7_566
H55 H44 3.4518 no 6_545
H56 Cl1 3.0347 no 7_566
H56 Cl2 3.2631 no 7_566
H56 C16 3.4279 no 7_566
H56 C17 3.3732 no 7_566
H56 H2 3.0956 no 7_566
H56 H12 3.5504 no 7_566
H57 Cl1 3.5282 no 7_566
H57 Cl2 3.5480 no 7_566
H57 C31 3.5513 no 5_455
H57 C88 3.4597 no 7_566
H57 H24 2.8534 no 5_455
H57 H57 3.2576 no 2_555
H57 H70 2.6582 no 7_566
H58 F8 2.9730 no 7_576
H58 C85 3.3815 no 7_576
H58 C86 3.2303 no 7_576
H58 H25 3.3052 no 6_555
H58 H68 2.9219 no 7_576
H58 H69 2.6225 no 7_576
H58 H70 3.4519 no 7_566
H59 C34 3.4910 no 6_555
H59 C85 3.2047 no 7_576
H59 C86 3.1502 no 7_576
H59 H11 3.1711 no 7_576
H59 H25 2.8743 no 6_555
H59 H26 3.3576 no 6_555
H59 H27 2.8222 no 6_555
H59 H68 3.2140 no 7_576
H59 H69 3.1250 no 7_576
H60 F8 2.5703 no 7_576
H60 F12 3.3903 no 7_576
H60 H7 2.8448 no 7_566
H60 H11 3.3922 no 7_576
H60 H68 3.4883 no 7_576
H61 C34 3.4756 no 6_555
H61 H27 2.5132 no 6_555
H62 C15 3.1188 no 7_576
H62 C16 2.7515 no 7_576
H62 C17 2.9666 no 7_576
H62 C18 3.4890 no 7_576
H62 H10 3.4950 no 7_576
H62 H11 2.9371 no 7_576
H62 H12 3.2896 no 7_576
H62 H27 3.2733 no 6_555
H63 C14 3.5304 no 7_576
H63 C15 3.3621 no 7_576
H63 C26 3.2358 no 7_576
H63 C27 3.5023 no 7_576
H63 H10 3.3284 no 7_576
H63 H21 3.2106 no 7_576
H64 F3 2.4913 no 7_566
H64 C25 3.0906 no 7_576
H64 C26 3.3982 no 7_576
H64 H18 3.4482 no .
H64 H20 2.8735 no 7_576
H64 H21 3.3896 no 7_576
H64 H52 3.4890 no 7_576
H64 H53 3.2059 no 7_576
H65 S1 3.1351 no 7_566
H65 F3 2.9273 no 7_566
H65 F5 3.0676 no 7_566
H65 C1 3.3108 no 7_566
H65 H17 3.4105 no .
H66 C1 3.5027 no 7_566
H66 C2 3.3940 no 7_566
H66 C3 3.4530 no 7_566
H66 C4 3.5878 no 7_566
H66 H14 3.0152 no 7_566
H66 H16 2.9114 no 7_566
H67 Cl2 3.1853 no .
H67 F10 3.3819 no .
H67 F12 2.5420 no .
H67 C58 3.5081 no 3_676
H67 H11 2.8311 no .
H67 H26 3.3274 no 3_676
H67 H45 2.8289 no 3_676
H67 H46 3.0518 no 3_676
H68 Sb2 3.5043 no .
H68 F8 2.9341 no .
H68 F10 2.7244 no .
H68 F12 2.8154 no .
H68 C32 3.5831 no 3_676
H68 C34 3.4702 no 3_676
H68 H25 3.2265 no 3_676
H68 H26 2.5953 no 3_676
H68 H58 2.9219 no 7_576
H68 H59 3.2140 no 7_576
H68 H60 3.4883 no 7_576
H69 C73 3.2516 no 7_576
H69 C73 3.2516 no 8_575
H69 H25 2.8811 no 3_676
H69 H25 2.8811 no 4_575
H69 H58 2.6225 no 7_576
H69 H58 2.6225 no 8_575
H69 H59 3.1250 no 7_576
H69 H59 3.1250 no 8_575
H70 C30 3.0397 no 3_666
H70 C31 3.0427 no 3_666
H70 C72 3.0980 no 7_566
H70 C73 3.5412 no 7_566
H70 H3 3.4950 no .
H70 H23 2.7916 no 3_666
H70 H24 2.8315 no 3_666
H70 H57 2.6582 no 7_566
H70 H58 3.4519 no 7_566
H71 F8 3.1924 no 1_545
H71 F9 2.8939 no 1_545
H71 C29 3.5224 no 3_666
H71 C30 3.3260 no 3_666
H71 H5 2.7913 no 3_666
H71 H9 3.0352 no .
H71 H23 3.3338 no 3_666
H72 Sb2 3.5900 no 3_676
H72 F7 3.0836 no 3_676
H72 F9 3.4231 no 1_545
H72 F9 2.9365 no 3_676
H72 F11 2.8231 no 3_676
H72 H9 3.2319 no .
H72 H51 3.1945 no 3_676
H73 F11 2.5139 no 3_676
H73 C61 3.4767 no .
H73 C62 3.2327 no .
H73 C91 3.5146 no 3_676
H73 C92 3.3547 no 3_676
H73 H48 2.7368 no .
H73 H49 2.9091 no .
H73 H50 2.7113 no .
H73 H50 3.2750 no 3_676
H73 H73 3.1690 no 3_676
H73 H74 2.8884 no 3_676
H74 F11 3.0867 no .
H74 C62 3.4782 no .
H74 C91 3.5675 no 3_676
H74 H49 2.9868 no .
H74 H50 3.1225 no .
H74 H50 3.4424 no 3_676
H74 H51 3.1562 no .
H74 H73 2.8884 no 3_676

loop_
_geom_torsion_atom_site_label_1
_geom_torsion_atom_site_label_2
_geom_torsion_atom_site_label_3
_geom_torsion_atom_site_label_4
_geom_torsion
_geom_torsion_publ_flag
_geom_torsion_site_symmetry_1
_geom_torsion_site_symmetry_3
_geom_torsion_site_symmetry_4
C1 S1 C12 C7 23.1(4) no . . .
C1 S1 C12 C11 -159.8(3) no . . .
C12 S1 C1 C2 161.2(4) no . . .
C12 S1 C1 C6 -24.3(4) no . . .
C42 S2 C53 C48 -0.3(4) no . . .
C42 S2 C53 C52 -177.9(3) no . . .
C53 S2 C42 C43 173.3(3) no . . .
C53 S2 C42 C47 -8.4(4) no . . .
C6 N1 C7 C8 154.7(4) no . . .
C6 N1 C7 C12 -24.0(7) no . . .
C7 N1 C6 C1 22.9(7) no . . .
C7 N1 C6 C5 -157.4(4) no . . .
C13 N1 C6 C1 -162.9(4) no . . .
C13 N1 C6 C5 16.8(7) no . . .
C13 N1 C7 C8 -19.5(6) no . . .
C13 N1 C7 C12 161.8(4) no . . .
C3 N2 C14 C15 76.1(6) no . . .
C3 N2 C14 C19 -101.3(5) no . . .
C14 N2 C3 C2 171.7(4) no . . .
C14 N2 C3 C4 -7.7(7) no . . .
C3 N2 C27 C22 100.3(6) no . . .
C3 N2 C27 C26 -80.0(5) no . . .
C27 N2 C3 C2 4.8(7) no . . .
C27 N2 C3 C4 -174.6(4) no . . .
C14 N2 C27 C22 -67.2(5) no . . .
C14 N2 C27 C26 112.6(5) no . . .
C27 N2 C14 C15 -116.4(5) no . . .
C27 N2 C14 C19 66.1(5) no . . .
C10 N3 C28 C29 61.8(6) no . . .
C10 N3 C28 C33 -120.3(5) no . . .
C28 N3 C10 C9 4.5(7) no . . .
C28 N3 C10 C11 -178.1(4) no . . .
C10 N3 C41 C36 108.1(5) no . . .
C10 N3 C41 C40 -73.1(5) no . . .
C41 N3 C10 C9 -173.9(4) no . . .
C41 N3 C10 C11 3.5(7) no . . .
C28 N3 C41 C36 -70.4(5) no . . .
C28 N3 C41 C40 108.4(5) no . . .
C41 N3 C28 C29 -119.8(4) no . . .
C41 N3 C28 C33 58.1(5) no . . .
C47 N4 C48 C49 175.5(3) no . . .
C47 N4 C48 C53 -4.8(6) no . . .
C48 N4 C47 C42 -4.6(6) no . . .
C48 N4 C47 C46 177.5(3) no . . .
C54 N4 C47 C42 173.5(3) no . . .
C54 N4 C47 C46 -4.4(5) no . . .
C54 N4 C48 C49 -2.6(5) no . . .
C54 N4 C48 C53 177.1(4) no . . .
C44 N5 C55 C56 74.5(5) no . . .
C44 N5 C55 C60 -106.5(4) no . . .
C55 N5 C44 C43 170.3(3) no . . .
C55 N5 C44 C45 -8.5(6) no . . .
C44 N5 C68 C63 111.5(5) no . . .
C44 N5 C68 C67 -68.8(6) no . . .
C68 N5 C44 C43 -4.0(6) no . . .
C68 N5 C44 C45 177.1(3) no . . .
C55 N5 C68 C63 -63.1(6) no . . .
C55 N5 C68 C67 116.6(5) no . . .
C68 N5 C55 C56 -110.9(4) no . . .
C68 N5 C55 C60 68.1(5) no . . .
C51 N6 C69 C70 68.9(6) no . . .
C51 N6 C69 C74 -111.3(5) no . . .
C69 N6 C51 C50 -7.8(6) no . . .
C69 N6 C51 C52 170.5(4) no . . .
C51 N6 C82 C77 91.3(5) no . . .
C51 N6 C82 C81 -87.1(6) no . . .
C82 N6 C51 C50 -172.5(3) no . . .
C82 N6 C51 C52 5.8(6) no . . .
C69 N6 C82 C77 -74.0(6) no . . .
C69 N6 C82 C81 107.6(5) no . . .
C82 N6 C69 C70 -126.1(4) no . . .
C82 N6 C69 C74 53.7(6) no . . .
S1 C1 C2 C3 175.6(3) no . . .
S1 C1 C6 N1 5.0(7) no . . .
S1 C1 C6 C5 -174.7(3) no . . .
C2 C1 C6 N1 179.3(4) no . . .
C2 C1 C6 C5 -0.4(7) no . . .
C6 C1 C2 C3 1.1(7) no . . .
C1 C2 C3 N2 180.0(4) no . . .
C1 C2 C3 C4 -0.7(7) no . . .
N2 C3 C4 C5 179.0(4) no . . .
C2 C3 C4 C5 -0.4(7) no . . .
C3 C4 C5 C6 1.1(8) no . . .
C4 C5 C6 N1 179.6(5) no . . .
C4 C5 C6 C1 -0.7(7) no . . .
N1 C7 C8 C9 -179.5(4) no . . .
N1 C7 C12 S1 -2.8(6) no . . .
N1 C7 C12 C11 -179.8(4) no . . .
C8 C7 C12 S1 178.5(4) no . . .
C8 C7 C12 C11 1.4(6) no . . .
C12 C7 C8 C9 -0.8(7) no . . .
C7 C8 C9 C10 -1.5(7) no . . .
C8 C9 C10 N3 -179.6(4) no . . .
C8 C9 C10 C11 3.0(7) no . . .
N3 C10 C11 C12 -179.7(4) no . . .
C9 C10 C11 C12 -2.3(7) no . . .
C10 C11 C12 S1 -177.1(4) no . . .
C10 C11 C12 C7 0.1(7) no . . .
N2 C14 C15 C16 -175.9(4) no . . .
N2 C14 C19 C18 178.3(4) no . . .
N2 C14 C19 C20 -1.0(8) no . . .
C15 C14 C19 C18 0.9(8) no . . .
C15 C14 C19 C20 -178.4(5) no . . .
C19 C14 C15 C16 1.5(8) no . . .
C14 C15 C16 C17 -2.7(8) no . . .
C15 C16 C17 C18 1.4(11) no . . .
C16 C17 C18 C19 1.1(14) no . . .
C17 C18 C19 C14 -2.2(12) no . . .
C17 C18 C19 C20 177.1(8) no . . .
C14 C19 C20 C21 -36.1(16) no . . .
C18 C19 C20 C21 144.7(11) no . . .
C19 C20 C21 C22 1(2) no . . .
C20 C21 C22 C23 -143.0(10) no . . .
C20 C21 C22 C27 33.5(14) no . . .
C21 C22 C23 C24 176.1(6) no . . .
C21 C22 C27 N2 2.5(9) no . . .
C21 C22 C27 C26 -177.3(6) no . . .
C23 C22 C27 N2 179.2(5) no . . .
C23 C22 C27 C26 -0.6(8) no . . .
C27 C22 C23 C24 -0.7(9) no . . .
C22 C23 C24 C25 2.6(10) no . . .
C23 C24 C25 C26 -3.0(9) no . . .
C24 C25 C26 C27 1.6(8) no . . .
C25 C26 C27 N2 -179.6(5) no . . .
C25 C26 C27 C22 0.2(7) no . . .
N3 C28 C29 C30 178.4(3) no . . .
N3 C28 C33 C32 -177.7(3) no . . .
N3 C28 C33 C34 0.1(7) no . . .
C29 C28 C33 C32 0.2(6) no . . .
C29 C28 C33 C34 178.0(4) no . . .
C33 C28 C29 C30 0.5(7) no . . .
C28 C29 C30 C31 -0.9(7) no . . .
C29 C30 C31 C32 0.6(7) no . . .
C30 C31 C32 C33 0.1(8) no . . .
C31 C32 C33 C28 -0.4(7) no . . .
C31 C32 C33 C34 -178.6(5) no . . .
C28 C33 C34 C35 -0.2(8) no . . .
C32 C33 C34 C35 177.7(5) no . . .
C33 C34 C35 C36 -54.9(8) no . . .
C34 C35 C36 C37 -110.8(7) no . . .
C34 C35 C36 C41 71.0(8) no . . .
C35 C36 C37 C38 -179.1(6) no . . .
C35 C36 C41 N3 -3.2(8) no . . .
C35 C36 C41 C40 178.0(5) no . . .
C37 C36 C41 N3 178.5(5) no . . .
C37 C36 C41 C40 -0.3(8) no . . .
C41 C36 C37 C38 -0.9(9) no . . .
C36 C37 C38 C39 2.3(10) no . . .
C37 C38 C39 C40 -2.5(10) no . . .
C38 C39 C40 C41 1.3(8) no . . .
C39 C40 C41 N3 -178.7(5) no . . .
C39 C40 C41 C36 0.1(8) no . . .
S2 C42 C43 C44 174.6(3) no . . .
S2 C42 C47 N4 11.5(5) no . . .
S2 C42 C47 C46 -170.5(3) no . . .
C43 C42 C47 N4 -170.3(3) no . . .
C43 C42 C47 C46 7.7(5) no . . .
C47 C42 C43 C44 -3.7(6) no . . .
C42 C43 C44 N5 178.5(3) no . . .
C42 C43 C44 C45 -2.7(6) no . . .
N5 C44 C45 C46 -176.2(4) no . . .
C43 C44 C45 C46 4.9(6) no . . .
C44 C45 C46 C47 -0.7(6) no . . .
C45 C46 C47 N4 172.5(4) no . . .
C45 C46 C47 C42 -5.5(6) no . . .
N4 C48 C49 C50 178.4(4) no . . .
N4 C48 C53 S2 6.6(6) no . . .
N4 C48 C53 C52 -175.9(3) no . . .
C49 C48 C53 S2 -173.7(3) no . . .
C49 C48 C53 C52 3.8(6) no . . .
C53 C48 C49 C50 -1.3(6) no . . .
C48 C49 C50 C51 -2.4(7) no . . .
C49 C50 C51 N6 -178.1(4) no . . .
C49 C50 C51 C52 3.5(6) no . . .
N6 C51 C52 C53 -179.4(3) no . . .
C50 C51 C52 C53 -1.0(6) no . . .
C51 C52 C53 S2 175.0(3) no . . .
C51 C52 C53 C48 -2.7(6) no . . .
N5 C55 C56 C57 176.1(4) no . . .
N5 C55 C60 C59 -175.4(4) no . . .
N5 C55 C60 C61 5.7(6) no . . .
C56 C55 C60 C59 3.6(7) no . . .
C56 C55 C60 C61 -175.3(4) no . . .
C60 C55 C56 C57 -3.0(7) no . . .
C55 C56 C57 C58 0.3(7) no . . .
C56 C57 C58 C59 1.5(8) no . . .
C57 C58 C59 C60 -0.7(10) no . . .
C58 C59 C60 C55 -1.8(9) no . . .
C58 C59 C60 C61 177.0(5) no . . .
C55 C60 C61 C62 -66.0(9) no . . .
C59 C60 C61 C62 115.2(8) no . . .
C60 C61 C62 C63 43.3(13) no . . .
C61 C62 C63 C64 -168.1(8) no . . .
C61 C62 C63 C68 7.5(13) no . . .
C62 C63 C64 C65 177.5(7) no . . .
C62 C63 C68 N5 2.6(9) no . . .
C62 C63 C68 C67 -177.1(6) no . . .
C64 C63 C68 N5 178.4(5) no . . .
C64 C63 C68 C67 -1.4(9) no . . .
C68 C63 C64 C65 1.7(10) no . . .
C63 C64 C65 C66 -1.1(12) no . . .
C64 C65 C66 C67 0.2(12) no . . .
C65 C66 C67 C68 0.0(10) no . . .
C66 C67 C68 N5 -179.2(6) no . . .
C66 C67 C68 C63 0.6(9) no . . .
N6 C69 C70 C71 -179.8(4) no . . .
N6 C69 C74 C73 -178.6(4) no . . .
N6 C69 C74 C75 2.9(8) no . . .
C70 C69 C74 C73 1.2(8) no . . .
C70 C69 C74 C75 -177.4(5) no . . .
C74 C69 C70 C71 0.4(8) no . . .
C69 C70 C71 C72 -1.2(8) no . . .
C70 C71 C72 C73 0.4(9) no . . .
C71 C72 C73 C74 1.3(10) no . . .
C72 C73 C74 C69 -2.0(9) no . . .
C72 C73 C74 C75 176.6(6) no . . .
C69 C74 C75 C76 3.8(9) no . . .
C73 C74 C75 C76 -174.7(5) no . . .
C74 C75 C76 C77 -61.2(7) no . . .
C75 C76 C77 C78 -105.9(6) no . . .
C75 C76 C77 C82 69.4(7) no . . .
C76 C77 C78 C79 176.7(6) no . . .
C76 C77 C82 N6 3.8(8) no . . .
C76 C77 C82 C81 -177.8(5) no . . .
C78 C77 C82 N6 179.4(5) no . . .
C78 C77 C82 C81 -2.2(9) no . . .
C82 C77 C78 C79 1.4(10) no . . .
C77 C78 C79 C80 -0.2(10) no . . .
C78 C79 C80 C81 -0.3(10) no . . .
C79 C80 C81 C82 -0.4(9) no . . .
C80 C81 C82 N6 -179.9(5) no . . .
C80 C81 C82 C77 1.7(8) no . . .
Cl1 C83 C84 C85 -179.8(3) no . . .
Cl1 C83 C84 C85 -179.8(3) no . 2_656 2_656
C84 C83 C84 C85 0.2(6) no . 2_656 2_656
C84 C83 C84 C85 0.2(6) no 2_656 . .
C83 C84 C85 C86 -0.3(7) no . . .
C84 C85 C86 C85 0.2(6) no . . 2_656
Cl2 C87 C88 C89 177.6(4) no . . .
Cl2 C87 C92 C91 -179.0(4) no . . .
C88 C87 C92 C91 -0.0(9) no . . .
C92 C87 C88 C89 -1.3(9) no . . .
C87 C88 C89 C90 1.6(10) no . . .
C88 C89 C90 C91 -0.6(10) no . . .
C89 C90 C91 C92 -0.8(10) no . . .
C90 C91 C92 C87 1.1(9) no . . .
